data_7133245
loop_
_publ_author_name
'Samanta, Krishanu'
'Mi, Jiashan'
'Chen, Albert D.'
'Li, Fangzhou'
'Staples, Richard J.'
'Rossini, Aaron J.'
'Ke, Chenfeng'

_publ_section_title
;
 Porous organic crystals crosslinked by free-radical reactions.
;
_journal_issue 57
_journal_name_full 'Chemical communications (Cambridge, England)'
_journal_page_first 7311
_journal_page_last 7314
_journal_paper_doi 10.1039/d4cc02454k
_journal_volume 60
_journal_year 2024
_chemical_formula_moiety '2(C33 H24 O6), 2(C18 H21 N3 O3), [3(C4 H8 O2),(C9 H12)]'
_chemical_formula_sum 'C102 H90 N6 O18'
_chemical_formula_weight 1687.79
_space_group_crystal_system triclinic
_space_group_IT_number 2
_space_group_name_Hall '-P 1'
_space_group_name_H-M_alt 'P -1'
_atom_sites_solution_hydrogens geom
_atom_sites_solution_primary dual
_audit_creation_date 2023-08-18
_audit_creation_method
;
Olex2 1.5
(compiled 2022.04.07 svn.rca3783a0 for OlexSys, GUI svn.r6498)
;
_audit_update_record
;
2024-04-10 deposited with the CCDC.	2024-06-13 downloaded from the CCDC.
;
_cell_angle_alpha 114.6420(10)
_cell_angle_beta 97.6090(10)
_cell_angle_gamma 108.0790(10)
_cell_formula_units_Z 2
_cell_length_a 14.3348(2)
_cell_length_b 21.7619(3)
_cell_length_c 21.9674(3)
_cell_measurement_reflns_used 29979
_cell_measurement_temperature 100.00(10)
_cell_measurement_theta_max 79.9470
_cell_measurement_theta_min 3.2580
_cell_volume 5642.86(16)
_computing_cell_refinement 'CrysAlisPro 1.171.42.64a (Rigaku OD, 2022)'
_computing_data_collection 'CrysAlisPro 1.171.42.64a (Rigaku OD, 2022)'
_computing_data_reduction 'CrysAlisPro 1.171.42.64a (Rigaku OD, 2022)'
_computing_molecular_graphics 'Olex2 1.5 (Dolomanov et al., 2009)'
_computing_publication_material 'Olex2 1.5 (Dolomanov et al., 2009)'
_computing_structure_refinement 'SHELXL 2018/3 (Sheldrick, 2015)'
_computing_structure_solution 'SHELXT 2018/2 (Sheldrick, 2018)'
_diffrn_ambient_temperature 100.15
_diffrn_detector 'Image Plate'
_diffrn_detector_area_resol_mean 10.0000
_diffrn_detector_type 'Rigaku IP'
_diffrn_measured_fraction_theta_full 0.996
_diffrn_measured_fraction_theta_max 0.970
_diffrn_measurement_details
;
List of Runs (angles in degrees, time in seconds):

  # Type    Start    End  Width  t~exp~   \w     \q     \k     \f   Frames
#--------------------------------------------------------------------------
  1  \w   -118.00 -59.00   0.50    0.72    --  -47.37-148.00-108.00  118
  2  \w    -79.00 -23.00   0.50    0.72    --  -47.37 123.00 135.00  112
  3  \w    -82.00 -56.00   0.50    0.72    --  -47.37 148.00 -60.00   52
  4  \w     53.00 109.00   0.50    0.72    --   47.37-148.00-108.00  112
  5  \w     46.00  81.00   0.50    0.72    --   47.37-123.00  55.00   70
  6  \w   -121.00 -78.00   0.50    2.87    --  -91.75-123.00  55.00   86
  7  \w    -76.00 -51.00   0.50    2.87    --  -91.75 123.00 135.00   50
  8  \w   -127.00-102.00   0.50    2.87    --  -91.75-148.00-108.00   50
  9  \w     63.00  88.00   0.50    2.87    --  113.25-148.00-108.00   50
 10  \w    107.00 132.00   0.50    2.87    --  113.25 148.00 -60.00   50
 11  \w    117.00 142.00   0.50    2.87    --  113.25 123.00 135.00   50
 12  \w     52.00  77.00   0.50    2.87    --  113.25-123.00  55.00   50
 13  \w    -27.00  25.00   0.50    0.72    --  -47.37  19.00 150.00  104
 14  \w    -36.00  24.00   0.50    0.72    --  -47.37  37.00 -60.00  120
 15  \w    -43.00   0.00   0.50    0.72    --  -47.37  37.00 -90.00   86
 16  \w    -25.00  25.00   0.50    0.72    --  -47.37  19.00  90.00  100
 17  \w    -26.00  16.00   0.50    0.72    --  -47.37  19.00  60.00   84
 18  \w    -25.00   1.00   0.50    0.72    --   47.37 -19.00 120.00   52
 19  \w    -20.00  23.00   0.50    0.72    --   47.37 -19.00 -90.00   86
 20  \w    -14.00  40.00   0.50    0.72    --   47.37 -37.00-120.00  108
 21  \w   -163.00-123.00   0.50    2.87    --  -91.75 -45.00  60.00   80
 22  \w   -161.00-127.00   0.50    2.87    --  -91.75 -61.00-120.00   68
 23  \w     44.00  69.00   0.50    2.87    --  113.25 -61.00 -60.00   50
 24  \w     77.00 104.00   0.50    2.87    --  113.25 -94.00-150.00   54
 25  \w     45.00  71.00   0.50    2.87    --  113.25 -94.00  60.00   52
 26  \w     78.00 104.00   0.50    2.87    --  113.25 -94.00  60.00   52
 27  \w     71.00 104.00   0.50    2.87    --  113.25 -94.00  90.00   66
 28  \w    124.00 150.00   0.50    2.87    --  113.25 125.00  90.00   52
 29  \w     42.00  69.00   0.50    2.87    --  113.25 -61.00 -90.00   54
 30  \w     80.00 107.00   0.50    2.87    --  113.25-125.00  30.00   54
 31  \w     48.00  73.00   0.50    2.87    --  113.25-125.00  30.00   50
 32  \w     43.00 103.00   0.50    2.87    --  113.25 -94.00-180.00  120
 33  \w     43.00  69.00   0.50    2.87    --  113.25 -61.00 -30.00   52
 34  \w     42.00  68.00   0.50    2.87    --  113.25 -94.00  90.00   52
 35  \w    134.00 173.00   0.50    2.87    --  113.25  61.00  30.00   78
 36  \w     47.00  72.00   0.50    2.87    --  113.25 -94.00-150.00   50
 37  \w     72.00 102.00   0.50    2.87    --  113.25 -94.00 -90.00   60
 38  \w     42.00  67.00   0.50    2.87    --  113.25 -61.00 120.00   50
 39  \w    102.00 177.00   0.50    2.87    --  113.25  30.00 -30.00  150
 40  \w     50.00  99.00   0.50    2.87    --  113.25 -94.00 -60.00   98
 41  \w     42.00 102.00   0.50    2.87    --  113.25 -94.00  30.00  120
 42  \w     46.00 106.00   0.50    2.87    --  113.25-111.00 159.10  120
 43  \w     42.00  68.00   0.50    2.87    --  113.25 -61.00-150.00   52
 44  \w    127.00 163.00   0.50    2.87    --  113.25  61.00   0.00   72
 45  \w     51.00 103.00   0.50    2.87    --  113.25-102.00 -14.25  104
 46  \w    122.00 173.00   0.50    2.87    --  113.25  45.00 150.00  102
 47  \w    142.00 178.00   0.50    2.87    --  113.25  45.00  60.00   72
 48  \w    100.00 131.00   0.50    2.87    --  113.25  15.00 120.00   62
 49  \w    136.00 161.00   0.50    2.87    --  113.25  61.00-180.00   50
 50  \w    130.00 177.00   0.50    2.87    --  113.25  61.00 -90.00   94
 51  \w     49.00  75.00   0.50    2.87    --  113.25 -94.00 120.00   52
 52  \w    136.00 162.00   0.50    2.87    --  113.25  77.00 -60.00   52
 53  \w     57.00 104.00   0.50    2.87    --  113.25 -94.00-120.00   94
 54  \w    123.00 178.00   0.50    2.87    --  113.25  45.00-150.00  110
 55  \w    105.00 156.00   0.50    2.87    --  113.25  15.00 -90.00  102
 56  \w     67.00 104.00   0.50    2.87    --  113.25 -94.00 150.00   74
 57  \w    104.00 167.00   0.50    2.87    --  113.25  30.00 -60.00  126
 58  \w    108.00 152.00   0.50    2.87    --  113.25  30.00 120.00   88
 59  \w     42.00  67.00   0.50    2.87    --  113.25 -61.00  90.00   50
 60  \w     42.00  67.00   0.50    2.87    --  113.25 -61.00  60.00   50
 61  \w    142.00 172.00   0.50    2.87    --  113.25  77.00 -30.00   60
 62  \w     43.00  69.00   0.50    2.87    --  113.25 -94.00 -90.00   52
 63  \w     42.00  70.00   0.50    2.87    --  113.25 -61.00  30.00   56
 64  \w     79.00 104.00   0.50    2.87    --  113.25 -94.00   0.00   50
 65  \w     48.00  73.00   0.50    2.87    --  113.25-117.00-111.92   50
 66  \w     82.00 107.00   0.50    2.87    --  113.25-117.00-111.92   50
 67  \w    104.00 152.00   0.50    2.87    --  113.25  30.00  60.00   96
 68  \w     45.00  70.00   0.50    2.87    --  113.25 -61.00-120.00   50
;
_diffrn_measurement_device 'four-circle diffractometer'
_diffrn_measurement_device_type 'Rigaku R-AXIS SPIDER IP'
_diffrn_measurement_method '\w scans'
_diffrn_radiation_monochromator graphite
_diffrn_radiation_probe x-ray
_diffrn_radiation_type CuK\a
_diffrn_radiation_wavelength 1.54184
_diffrn_reflns_av_R_equivalents 0.0508
_diffrn_reflns_av_unetI/netI 0.0441
_diffrn_reflns_Laue_measured_fraction_full 0.996
_diffrn_reflns_Laue_measured_fraction_max 0.970
_diffrn_reflns_limit_h_max 17
_diffrn_reflns_limit_h_min -18
_diffrn_reflns_limit_k_max 26
_diffrn_reflns_limit_k_min -16
_diffrn_reflns_limit_l_max 28
_diffrn_reflns_limit_l_min -27
_diffrn_reflns_number 91833
_diffrn_reflns_point_group_measured_fraction_full 0.996
_diffrn_reflns_point_group_measured_fraction_max 0.970
_diffrn_reflns_theta_full 67.684
_diffrn_reflns_theta_max 80.255
_diffrn_reflns_theta_min 3.287
_diffrn_source 'sealed X-ray tube'
_diffrn_source_target Mo
_exptl_absorpt_coefficient_mu 0.558
_exptl_absorpt_correction_T_max 1.00000
_exptl_absorpt_correction_T_min 0.73361
_exptl_absorpt_correction_type multi-scan
_exptl_absorpt_process_details
;
CrysAlisPro 1.171.42.64a (Rigaku Oxford Diffraction, 2022)
Empirical absorption correction using spherical harmonics,
implemented in SCALE3 ABSPACK scaling algorithm.
;
_exptl_crystal_colour 'clear light colourless'
_exptl_crystal_colour_lustre clear
_exptl_crystal_colour_modifier light
_exptl_crystal_colour_primary colourless
_exptl_crystal_density_diffrn 0.993
_exptl_crystal_description needle
_exptl_crystal_F_000 1776
_exptl_crystal_size_max 0.15
_exptl_crystal_size_mid 0.04
_exptl_crystal_size_min 0.04
_refine_diff_density_max 0.458
_refine_diff_density_min -0.376
_refine_diff_density_rms 0.081
_refine_ls_extinction_method none
_refine_ls_goodness_of_fit_ref 1.048
_refine_ls_hydrogen_treatment constr
_refine_ls_matrix_type full
_refine_ls_number_parameters 1179
_refine_ls_number_reflns 23959
_refine_ls_number_restraints 142
_refine_ls_restrained_S_all 1.047
_refine_ls_R_factor_all 0.1003
_refine_ls_R_factor_gt 0.0937
_refine_ls_shift/su_max 0.001
_refine_ls_shift/su_mean 0.000
_refine_ls_structure_factor_coef Fsqd
_refine_ls_weighting_details 'w=1/[\s^2^(Fo^2^)+(0.1346P)^2^+9.3436P] where P=(Fo^2^+2Fc^2^)/3'
_refine_ls_weighting_scheme calc
_refine_ls_wR_factor_gt 0.2700
_refine_ls_wR_factor_ref 0.2749
_reflns_Friedel_coverage 0.000
_reflns_number_gt 20904
_reflns_number_total 23959
_reflns_threshold_expression 'I > 2\s(I)'
_cod_data_source_file d4cc02454k2.cif
_cod_data_source_block ck822a
_cod_depositor_comments 'Adding full bibliography for 7133244--7133247.cif.'
_cod_original_cell_volume 5642.85(14)
_cod_database_code 7133245
_shelx_shelxl_version_number 2018/3
_shelx_space_group_comment
;
The symmetry employed for this shelxl refinement is uniquely defined
by the following loop, which should always be used as a source of
symmetry information in preference to the above space-group names.
They are only intended as comments.
;
_shelx_estimated_absorpt_t_max 0.978
_shelx_estimated_absorpt_t_min 0.921
_olex2_refinement_description
;
1. Fixed Uiso
 At 1.2 times of:
  All C(H) groups, All C(H,H) groups, All N(H) groups
 At 1.5 times of:
  All O(H) groups
2. Restrained distances
 C16_4-C17B_4 \\sim C17A_4-C16_4
 with sigma of 0.02
 C17A_4-C16_4 \\sim C16_4-C17B_4
 with sigma of 0.02
 C15B_2-C14B_2 \\sim C15A_2-C14A_2
 with sigma of 0.02
 C18B_4-C17B_4 \\sim C18A_4-C17A_4
 with sigma of 0.02
 C14B_2-C9_2 \\sim C14A_2-C9_2
 with sigma of 0.02
3. Uiso/Uaniso restraints and constraints
C17B_4 \\sim C18B_4 \\sim C17A_4 \\sim C18A_4: within 2A with sigma of 0.04 and
sigma for terminal atoms of 0.08 within 2A
C14B_2 \\sim C15B_2 \\sim C14A_2 \\sim C15A_2: within 2A with sigma of 0.04 and
sigma for terminal atoms of 0.08 within 2A
Uanis(C14A_2) \\sim Ueq, Uanis(C14B_2) \\sim Ueq, Uanis(C15B_2) \\sim Ueq,
Uanis(C15A_2) \\sim Ueq, Uanis(C16_4) \\sim Ueq, Uanis(C17B_4) \\sim Ueq,
Uanis(C18A_4) \\sim Ueq, Uanis(C18B_4) \\sim Ueq, Uanis(C17A_4) \\sim Ueq: with
sigma of 0.02 and sigma for terminal atoms of 0.04
4. Rigid body (RIGU) restrains
 C14B_2, C15B_2, C14A_2, C15A_2
 with sigma for 1-2 distances of 0.001 and sigma for 1-3 distances of 0.001
 C17B_4, C18B_4, C17A_4, C18A_4
 with sigma for 1-2 distances of 0.004 and sigma for 1-3 distances of 0.004
5. Others
 Sof(C18B)=Sof(H18A)=Sof(H18B)=Sof(C17B)=Sof(H17B)=1-FVAR(1)
 Sof(C17A)=Sof(H17A)=Sof(C18A)=Sof(H18C)=Sof(H18D)=FVAR(1)
 Sof(C14B)=Sof(H14B)=Sof(C15B)=Sof(H15A)=Sof(H15B)=1-FVAR(2)
 Sof(C14A)=Sof(H14A)=Sof(C15A)=Sof(H15C)=Sof(H15D)=FVAR(2)
6.a Secondary CH2 refined with riding coordinates:
 C8(H8A,H8B), C12(H12A,H12B), C16(H16A,H16B), C13(H13A,H13B), C10(H10A,H10B),
 C16(H16A,H16B)
6.b Aromatic/amide H refined with riding coordinates:
 C13(H13), N1(H1), C2(H2), C6(H6), C9(H9), C4(H4), N2(H2A), N3(H3), C17(H17),
 C2(H2), C27(H27), C30(H30), C32(H32), C26(H26), C4(H4A), C6(H6), C8(H8),
 C12(H12), C21(H21), C17(H17), C11(H11), C18(H18), C14B(H14B), C14A(H14A),
 C23(H23), C29(H29), C26(H26), C32(H32), C30(H30), C6(H6), C4(H4A), C2(H2),
 C8(H8), C12(H12), C21(H21), C17(H17), C11(H11), C18(H18), C14(H14), C23(H23),
 N2(H2), C6(H6), C4(H4), C14(H14), C2(H2A), N3(H3), N1(H1), C11(H11),
 C17B(H17B), C17A(H17A)
6.c X=CH2 refined with riding coordinates:
 C10(H10A,H10B), C14(H14A,H14B), C18(H18A,H18B), C33(H33A,H33B), C15B(H15A,
 H15B), C15A(H15C,H15D), C24(H24A,H24B), C15(H15A,H15B), C33(H33A,H33B),
 C24(H24A,H24B), C18B(H18A,H18B), C15(H15A,H15B), C12(H12A,H12B), C18A(H18C,
 H18D)
6.d Idealised tetrahedral OH refined as rotating group:
 O4(H4), O2(H2A), O6(H6A), O4(H4), O5(H5), O1(H1)
;
_smtbx_masks_special_details
;
A solvent mask was calculated and 427 electrons were 
found in a volume of 1808\%A^3^ in 1 void per unit cell. 
This is consistent with the presence of 
1[C21O6H36] per Asymmetric Unit 
which account for 420 electrons 
per unit cell.
;
_smtbx_masks_void_probe_radius 1.2
_smtbx_masks_void_truncation_radius 1.2
_olex2_submission_special_instructions 'No special instructions were received'
_oxdiff_exptl_absorpt_empirical_details
;
Empirical correction (ABSPACK) includes:
- Absorption correction using spherical harmonics
- Frame scaling
;

loop_
_space_group_symop_operation_xyz
'x, y, z'
'-x, -y, -z'

loop_
_atom_site_label
_atom_site_type_symbol
_atom_site_fract_x
_atom_site_fract_y
_atom_site_fract_z
_atom_site_U_iso_or_equiv
_atom_site_adp_type
_atom_site_occupancy
_atom_site_site_symmetry_order
_atom_site_calc_flag
_atom_site_refinement_flags_posn
_atom_site_refinement_flags_adp
_atom_site_refinement_flags_occupancy
_atom_site_disorder_assembly
_atom_site_disorder_group
C13_1 C -0.4097(4) 0.1408(3) -0.63884(18) 0.0612(11) Uani 1 1 d . . . . .
H13_1 H -0.397607 0.103672 -0.631240 0.073 Uiso 1 1 calc R U . . .
O2_1 O -0.40047(18) 0.19475(11) -0.30232(11) 0.0362(5) Uani 1 1 d . . . . .
C7_1 C -0.3460(2) 0.26148(15) -0.26845(14) 0.0292(6) Uani 1 1 d . . . . .
C1_1 C -0.3209(2) 0.30751(15) -0.30445(14) 0.0265(5) Uani 1 1 d . . . . .
N1_1 N -0.3067(2) 0.29599(13) -0.19911(12) 0.0331(5) Uani 1 1 d . . . . .
H1_1 H -0.271106 0.344204 -0.176868 0.040 Uiso 1 1 calc R U . . .
C2_1 C -0.3631(2) 0.27230(15) -0.37724(14) 0.0269(5) Uani 1 1 d . . . . .
H2_1 H -0.409581 0.221671 -0.402080 0.032 Uiso 1 1 calc R U . . .
C6_1 C -0.2537(2) 0.38226(15) -0.26821(14) 0.0276(5) Uani 1 1 d . . . . .
H6_1 H -0.225363 0.406523 -0.218573 0.033 Uiso 1 1 calc R U . . .
C8_1 C -0.3201(3) 0.25726(17) -0.15792(15) 0.0376(7) Uani 1 1 d . . . . .
H8A_1 H -0.386921 0.213680 -0.181931 0.045 Uiso 1 1 calc R U . . .
H8B_1 H -0.322338 0.290605 -0.111281 0.045 Uiso 1 1 calc R U . . .
C3_1 C -0.3372(2) 0.31126(15) -0.41366(15) 0.0283(5) Uani 1 1 d . . . . .
C5_1 C -0.2281(2) 0.42143(15) -0.30427(14) 0.0273(5) Uani 1 1 d . . . . .
C9_1 C -0.2373(4) 0.2326(2) -0.14810(19) 0.0529(9) Uani 1 1 d . . . . .
H9_1 H -0.169339 0.265979 -0.138875 0.063 Uiso 1 1 calc R U . . .
C4_1 C -0.2699(2) 0.38557(15) -0.37691(15) 0.0283(5) Uani 1 1 d . . . . .
H4_1 H -0.252212 0.412092 -0.401718 0.034 Uiso 1 1 calc R U . . .
C11_1 C -0.3755(2) 0.27665(16) -0.49209(15) 0.0308(6) Uani 1 1 d . . . . .
C15_1 C -0.1525(2) 0.50061(15) -0.26209(14) 0.0270(5) Uani 1 1 d . . . . .
C10_1 C -0.2474(6) 0.1700(3) -0.1507(3) 0.0881(18) Uani 1 1 d . . . . .
H10A_1 H -0.313747 0.134737 -0.159792 0.106 Uiso 1 1 calc R U . . .
H10B_1 H -0.188560 0.159594 -0.143598 0.106 Uiso 1 1 calc R U . . .
O3_1 O -0.34286(18) 0.31186(12) -0.52244(11) 0.0394(5) Uani 1 1 d . . . . .
N2_1 N -0.4453(2) 0.20694(13) -0.52863(13) 0.0343(5) Uani 1 1 d . . . . .
H2A_1 H -0.469596 0.183121 -0.506355 0.041 Uiso 1 1 calc R U . . .
O1_1 O -0.12549(17) 0.53242(11) -0.19702(10) 0.0357(5) Uani 1 1 d . . . . .
N3_1 N -0.1143(2) 0.53483(13) -0.29665(12) 0.0328(5) Uani 1 1 d . . . . .
H3_1 H -0.137041 0.511475 -0.342864 0.039 Uiso 1 1 calc R U . . .
C12_1 C -0.4815(3) 0.16988(17) -0.60498(16) 0.0408(7) Uani 1 1 d . . . . .
H12A_1 H -0.491456 0.205078 -0.619928 0.049 Uiso 1 1 calc R U . . .
H12B_1 H -0.549283 0.128289 -0.621754 0.049 Uiso 1 1 calc R U . . .
C16_1 C -0.0356(2) 0.61002(15) -0.25993(15) 0.0357(7) Uani 1 1 d . . . . .
H16A_1 H 0.009553 0.615379 -0.289437 0.043 Uiso 1 1 calc R U . . .
H16B_1 H 0.007359 0.618098 -0.215861 0.043 Uiso 1 1 calc R U . . .
C17_1 C -0.0763(3) 0.66886(17) -0.24222(16) 0.0390(7) Uani 1 1 d . . . . .
H17_1 H -0.026752 0.718599 -0.218944 0.047 Uiso 1 1 calc R U . . .
C14_1 C -0.3636(6) 0.1611(5) -0.6766(3) 0.116(3) Uani 1 1 d . . . . .
H14A_1 H -0.373412 0.198102 -0.685661 0.140 Uiso 1 1 calc R U . . .
H14B_1 H -0.319161 0.139423 -0.696092 0.140 Uiso 1 1 calc R U . . .
C18_1 C -0.1740(3) 0.65862(19) -0.25567(18) 0.0437(8) Uani 1 1 d . . . . .
H18A_1 H -0.226555 0.609919 -0.278853 0.052 Uiso 1 1 calc R U . . .
H18B_1 H -0.191866 0.699944 -0.242169 0.052 Uiso 1 1 calc R U . . .
C2_2 C 0.0931(2) 0.71491(15) 0.29013(14) 0.0276(5) Uani 1 1 d . . . . .
H2_2 H 0.115886 0.741998 0.266547 0.033 Uiso 1 1 calc R U . . .
O4_2 O -0.21479(17) 0.40219(11) 0.44822(11) 0.0361(5) Uani 1 1 d . . . . .
H4_2 H -0.244009 0.379527 0.467982 0.054 Uiso 1 1 calc R U . . .
C31_2 C -0.1520(2) 0.47015(16) 0.49588(15) 0.0297(6) Uani 1 1 d . . . . .
O3_2 O -0.13907(17) 0.49386(11) 0.55865(10) 0.0346(5) Uani 1 1 d . . . . .
C28_2 C -0.0997(2) 0.51389(16) 0.46398(15) 0.0292(6) Uani 1 1 d . . . . .
C29_2 C -0.0400(2) 0.59145(15) 0.50336(14) 0.0275(5) Uani 1 1 d . . . . .
C27_2 C -0.1117(2) 0.47798(15) 0.39244(15) 0.0303(6) Uani 1 1 d . . . . .
H27_2 H -0.149931 0.425932 0.365982 0.036 Uiso 1 1 calc R U . . .
C30_2 C 0.0011(2) 0.62806(15) 0.46777(14) 0.0273(5) Uani 1 1 d . . . . .
H30_2 H 0.040753 0.679949 0.493906 0.033 Uiso 1 1 calc R U . . .
C32_2 C -0.0225(2) 0.63610(16) 0.57979(15) 0.0320(6) Uani 1 1 d . . . . .
H32_2 H -0.077027 0.622877 0.598371 0.038 Uiso 1 1 calc R U . . .
C26_2 C -0.0696(2) 0.51586(15) 0.35857(14) 0.0276(5) Uani 1 1 d . . . . .
H26_2 H -0.079224 0.489548 0.309593 0.033 Uiso 1 1 calc R U . . .
C25_2 C -0.0132(2) 0.59225(15) 0.39575(14) 0.0265(5) Uani 1 1 d . . . . .
C33_2 C 0.0643(3) 0.69306(18) 0.62338(16) 0.0424(8) Uani 1 1 d . . . . .
H33A_2 H 0.120095 0.707573 0.606307 0.051 Uiso 1 1 calc R U . . .
H33B_2 H 0.070940 0.719592 0.671858 0.051 Uiso 1 1 calc R U . . .
C5_2 C 0.0258(2) 0.63410(15) 0.35888(14) 0.0263(5) Uani 1 1 d . . . . .
C4_2 C 0.1009(2) 0.70670(15) 0.39587(14) 0.0288(6) Uani 1 1 d . . . . .
H4A_2 H 0.129970 0.728338 0.445187 0.035 Uiso 1 1 calc R U . . .
C6_2 C -0.0145(2) 0.60295(15) 0.28621(14) 0.0265(5) Uani 1 1 d . . . . .
H6_2 H -0.065813 0.553803 0.260034 0.032 Uiso 1 1 calc R U . . .
C3_2 C 0.1346(2) 0.74845(15) 0.36322(14) 0.0266(5) Uani 1 1 d . . . . .
C1_2 C 0.0186(2) 0.64207(15) 0.25135(14) 0.0267(5) Uani 1 1 d . . . . .
C7_2 C 0.2126(2) 0.82627(15) 0.40437(14) 0.0277(5) Uani 1 1 d . . . . .
C16_2 C -0.0249(2) 0.60725(15) 0.17422(14) 0.0265(5) Uani 1 1 d . . . . .
C8_2 C 0.2325(2) 0.87369(16) 0.37621(15) 0.0344(6) Uani 1 1 d . . . . .
H8_2 H 0.196713 0.854923 0.328401 0.041 Uiso 1 1 calc R U . . .
C12_2 C 0.2664(2) 0.85549(17) 0.47444(16) 0.0358(6) Uani 1 1 d . . . . .
H12_2 H 0.256029 0.824559 0.495426 0.043 Uiso 1 1 calc R U . . .
C21_2 C -0.0551(2) 0.53176(15) 0.13168(14) 0.0271(5) Uani 1 1 d . . . . .
H21_2 H -0.046952 0.503235 0.153361 0.033 Uiso 1 1 calc R U . . .
C17_2 C -0.0372(2) 0.64827(15) 0.14173(14) 0.0306(6) Uani 1 1 d . . . . .
H17_2 H -0.019319 0.699719 0.169592 0.037 Uiso 1 1 calc R U . . .
C9_2 C 0.3025(3) 0.94766(16) 0.41466(16) 0.0361(7) Uani 1 1 d D . . . .
C11_2 C 0.3347(2) 0.92885(16) 0.51403(16) 0.0358(6) Uani 1 1 d . . . . .
H11_2 H 0.370142 0.947443 0.561859 0.043 Uiso 1 1 calc R U . . .
C20_2 C -0.0968(2) 0.49565(15) 0.05862(15) 0.0293(6) Uani 1 1 d . . . . .
C18_2 C -0.0751(2) 0.61539(16) 0.06980(15) 0.0312(6) Uani 1 1 d . . . . .
H18_2 H -0.081383 0.644740 0.048711 0.037 Uiso 1 1 calc R U . . .
C10_2 C 0.3526(2) 0.97609(15) 0.48539(15) 0.0307(6) Uani 1 1 d . . . . .
C14B_2 C 0.292(4) 0.9942(18) 0.3824(16) 0.071(10) Uani 0.20(3) 1 d D U P A 2
H14B_2 H 0.289414 1.039498 0.413404 0.086 Uiso 0.20(3) 1 calc R U P A 2
C14A_2 C 0.3230(7) 0.9921(3) 0.3779(3) 0.0415(18) Uani 0.80(3) 1 d D U P A 1
H14A_2 H 0.323806 1.040352 0.399781 0.050 Uiso 0.80(3) 1 calc R U P A 1
C19_2 C -0.1044(2) 0.53938(15) 0.02709(14) 0.0287(6) Uani 1 1 d . . . . .
C23_2 C -0.1262(2) 0.41531(16) 0.01838(15) 0.0343(6) Uani 1 1 d . . . . .
H23_2 H -0.119448 0.395484 -0.027558 0.041 Uiso 1 1 calc R U . . .
C13_2 C 0.4269(2) 1.05464(16) 0.53061(15) 0.0330(6) Uani 1 1 d . . . . .
C15B_2 C 0.285(4) 0.983(2) 0.3194(14) 0.082(11) Uani 0.20(3) 1 d D U P A 2
H15A_2 H 0.286591 0.939208 0.285099 0.099 Uiso 0.20(3) 1 calc R U P A 2
H15B_2 H 0.278260 1.019024 0.307237 0.099 Uiso 0.20(3) 1 calc R U P A 2
C15A_2 C 0.3397(10) 0.9684(3) 0.3179(3) 0.068(3) Uani 0.80(3) 1 d D U P A 1
H15C_2 H 0.339320 0.920326 0.295040 0.081 Uiso 0.80(3) 1 calc R U P A 1
H15D_2 H 0.352458 0.998809 0.296473 0.081 Uiso 0.80(3) 1 calc R U P A 1
C22_2 C -0.1406(2) 0.50805(16) -0.05041(15) 0.0319(6) Uani 1 1 d . . . . .
C24_2 C -0.1611(3) 0.36969(18) 0.04257(18) 0.0443(8) Uani 1 1 d . . . . .
H24A_2 H -0.168602 0.388020 0.088343 0.053 Uiso 1 1 calc R U . . .
H24B_2 H -0.178900 0.318322 0.014315 0.053 Uiso 1 1 calc R U . . .
O1_2 O 0.45552(18) 1.09873(12) 0.51053(12) 0.0415(5) Uani 1 1 d . . . . .
O2_2 O 0.4598(2) 1.07089(12) 0.59711(12) 0.0499(7) Uani 1 1 d . . . . .
H2A_2 H 0.506423 1.113889 0.620235 0.075 Uiso 1 1 calc R U . . .
O6_2 O -0.12197(18) 0.55994(12) -0.06953(11) 0.0378(5) Uani 1 1 d . . . . .
H6A_2 H -0.144690 0.539941 -0.113470 0.057 Uiso 1 1 calc R U . . .
O5_2 O -0.1812(2) 0.44269(12) -0.09254(11) 0.0454(6) Uani 1 1 d . . . . .
C15_3 C -0.3056(3) 0.6460(2) 0.05868(18) 0.0442(8) Uani 1 1 d . . . . .
H15A_3 H -0.253680 0.673990 0.102910 0.053 Uiso 1 1 calc R U . . .
H15B_3 H -0.317004 0.669011 0.031649 0.053 Uiso 1 1 calc R U . . .
O3_3 O -0.50071(17) 0.39211(11) 0.52030(10) 0.0346(5) Uani 1 1 d . . . . .
C31_3 C -0.4296(2) 0.45089(15) 0.54195(14) 0.0281(5) Uani 1 1 d . . . . .
O4_3 O -0.37670(17) 0.49548(11) 0.60970(10) 0.0346(5) Uani 1 1 d . . . . .
H4_3 H -0.403713 0.477788 0.633654 0.052 Uiso 1 1 calc R U . . .
C28_3 C -0.3903(2) 0.48307(15) 0.49723(14) 0.0278(5) Uani 1 1 d . . . . .
C27_3 C -0.4285(2) 0.44354(15) 0.42367(14) 0.0278(5) Uani 1 1 d . . . . .
C29_3 C -0.3177(2) 0.55593(16) 0.53035(14) 0.0296(6) Uani 1 1 d . . . . .
H29_3 H -0.293168 0.583220 0.580219 0.036 Uiso 1 1 calc R U . . .
C26_3 C -0.3917(2) 0.47933(15) 0.38640(14) 0.0292(6) Uani 1 1 d . . . . .
H26_3 H -0.418198 0.453005 0.336575 0.035 Uiso 1 1 calc R U . . .
C32_3 C -0.5026(3) 0.36502(16) 0.38324(15) 0.0369(7) Uani 1 1 d . . . . .
H32_3 H -0.497108 0.332666 0.400770 0.044 Uiso 1 1 calc R U . . .
C30_3 C -0.2809(2) 0.58919(15) 0.49184(14) 0.0284(6) Uani 1 1 d . . . . .
H30_3 H -0.229403 0.638313 0.515579 0.034 Uiso 1 1 calc R U . . .
C25_3 C -0.3181(2) 0.55165(14) 0.41862(13) 0.0251(5) Uani 1 1 d . . . . .
C33_3 C -0.5754(3) 0.33761(19) 0.32445(18) 0.0499(9) Uani 1 1 d . . . . .
H33A_3 H -0.582688 0.368674 0.305691 0.060 Uiso 1 1 calc R U . . .
H33B_3 H -0.620781 0.286734 0.300728 0.060 Uiso 1 1 calc R U . . .
C5_3 C -0.2782(2) 0.58744(14) 0.37706(14) 0.0248(5) Uani 1 1 d . . . . .
C6_3 C -0.3080(2) 0.54837(15) 0.30370(14) 0.0266(5) Uani 1 1 d . . . . .
H6_3 H -0.354040 0.497646 0.279685 0.032 Uiso 1 1 calc R U . . .
C4_3 C -0.2097(2) 0.66197(15) 0.41083(14) 0.0274(5) Uani 1 1 d . . . . .
H4A_3 H -0.188974 0.689431 0.460677 0.033 Uiso 1 1 calc R U . . .
C1_3 C -0.2713(2) 0.58247(15) 0.26494(14) 0.0275(5) Uani 1 1 d . . . . .
C3_3 C -0.1708(2) 0.69715(15) 0.37350(15) 0.0274(5) Uani 1 1 d . . . . .
C7_3 C -0.3032(2) 0.53991(15) 0.18749(14) 0.0270(5) Uani 1 1 d . . . . .
C2_3 C -0.2033(2) 0.65694(15) 0.30012(14) 0.0273(5) Uani 1 1 d . . . . .
H2_3 H -0.178942 0.680469 0.273956 0.033 Uiso 1 1 calc R U . . .
C16_3 C -0.0967(2) 0.77535(15) 0.41078(15) 0.0286(5) Uani 1 1 d . . . . .
C8_3 C -0.3177(2) 0.57302(15) 0.14643(14) 0.0279(5) Uani 1 1 d . . . . .
H8_3 H -0.305195 0.623976 0.169501 0.033 Uiso 1 1 calc R U . . .
C12_3 C -0.3217(2) 0.46462(15) 0.15230(14) 0.0283(5) Uani 1 1 d . . . . .
H12_3 H -0.309908 0.440816 0.178415 0.034 Uiso 1 1 calc R U . . .
C21_3 C -0.0291(2) 0.80654(16) 0.47784(15) 0.0309(6) Uani 1 1 d . . . . .
H21_3 H -0.034306 0.777022 0.500204 0.037 Uiso 1 1 calc R U . . .
C17_3 C -0.0894(2) 0.82016(16) 0.37941(15) 0.0337(6) Uani 1 1 d . . . . .
H17_3 H -0.135884 0.801076 0.334485 0.040 Uiso 1 1 calc R U . . .
C9_3 C -0.3496(2) 0.53456(15) 0.07336(14) 0.0274(5) Uani 1 1 d . . . . .
C11_3 C -0.3570(2) 0.42515(15) 0.07981(15) 0.0298(6) Uani 1 1 d . . . . .
H11_3 H -0.371350 0.373878 0.056850 0.036 Uiso 1 1 calc R U . . .
C20_3 C 0.0459(2) 0.87912(16) 0.51368(15) 0.0325(6) Uani 1 1 d . . . . .
C18_3 C -0.0159(2) 0.89154(16) 0.41278(16) 0.0343(6) Uani 1 1 d . . . . .
H18_3 H -0.011830 0.920835 0.390253 0.041 Uiso 1 1 calc R U . . .
C10_3 C -0.3722(2) 0.45842(16) 0.03932(14) 0.0292(6) Uani 1 1 d . . . . .
C14_3 C -0.3616(2) 0.57556(17) 0.03491(15) 0.0340(6) Uani 1 1 d . . . . .
H14_3 H -0.412900 0.549104 -0.009493 0.041 Uiso 1 1 calc R U . . .
C19_3 C 0.0530(2) 0.92177(15) 0.47925(15) 0.0313(6) Uani 1 1 d . . . . .
C23_3 C 0.1158(4) 0.9052(2) 0.5833(2) 0.0661(14) Uani 1 1 d . . . . .
H23_3 H 0.170432 0.952610 0.602562 0.079 Uiso 1 1 calc R U . . .
C13_3 C -0.4134(2) 0.41182(16) -0.03849(15) 0.0322(6) Uani 1 1 d . . . . .
C22_3 C 0.1324(2) 0.99877(16) 0.51095(16) 0.0316(6) Uani 1 1 d . . . . .
C24_3 C 0.1147(4) 0.8754(2) 0.6206(2) 0.0667(13) Uani 1 1 d . . . . .
H24A_3 H 0.062472 0.827934 0.605053 0.080 Uiso 1 1 calc R U . . .
H24B_3 H 0.166066 0.899996 0.664716 0.080 Uiso 1 1 calc R U . . .
O5_3 O -0.45768(19) 0.34003(12) -0.05855(11) 0.0396(5) Uani 1 1 d . . . . .
H5_3 H -0.485417 0.315926 -0.102293 0.059 Uiso 1 1 calc R U . . .
O6_3 O -0.40995(19) 0.43482(13) -0.07986(11) 0.0420(5) Uani 1 1 d . . . . .
O2_3 O 0.19052(18) 1.03455(11) 0.57025(12) 0.0392(5) Uani 1 1 d . . . . .
O1_3 O 0.13316(19) 1.02450(12) 0.46596(11) 0.0403(5) Uani 1 1 d . . . . .
H1_3 H 0.180606 1.067014 0.484718 0.060 Uiso 1 1 calc R U . . .
C18B_4 C -0.5647(10) 0.0603(5) -0.2591(4) 0.062(3) Uani 0.555(14) 1 d D U P B 2
H18A_4 H -0.546644 0.091079 -0.279903 0.074 Uiso 0.555(14) 1 calc R U P B 2
H18B_4 H -0.522858 0.035646 -0.253210 0.074 Uiso 0.555(14) 1 calc R U P B 2
O3_4 O -0.73431(19) 0.14939(11) -0.50987(11) 0.0396(5) Uani 1 1 d . . . . .
C8_4 C -0.6744(2) 0.21529(16) -0.47865(15) 0.0316(6) Uani 1 1 d . . . . .
N2_4 N -0.6560(2) 0.25268(13) -0.51432(12) 0.0336(5) Uani 1 1 d . . . . .
H2_4 H -0.614596 0.299964 -0.491705 0.040 Uiso 1 1 calc R U . . .
C5_4 C -0.6220(2) 0.25564(15) -0.40083(14) 0.0270(5) Uani 1 1 d . . . . .
C13_4 C -0.7037(3) 0.21595(17) -0.59020(15) 0.0392(7) Uani 1 1 d . . . . .
H13A_4 H -0.696533 0.168326 -0.612385 0.047 Uiso 1 1 calc R U . . .
H13B_4 H -0.666704 0.247151 -0.608973 0.047 Uiso 1 1 calc R U . . .
C6_4 C -0.5608(2) 0.33107(15) -0.36364(14) 0.0272(5) Uani 1 1 d . . . . .
H6_4 H -0.548766 0.358923 -0.387680 0.033 Uiso 1 1 calc R U . . .
C4_4 C -0.6405(2) 0.21479(15) -0.36565(15) 0.0292(6) Uani 1 1 d . . . . .
H4_4 H -0.682779 0.163272 -0.391299 0.035 Uiso 1 1 calc R U . . .
C14_4 C -0.8155(3) 0.20166(17) -0.60972(16) 0.0409(7) Uani 1 1 d . . . . .
H14_4 H -0.860013 0.173970 -0.593342 0.049 Uiso 1 1 calc R U . . .
C1_4 C -0.5171(2) 0.36597(15) -0.29088(14) 0.0279(5) Uani 1 1 d . . . . .
C3_4 C -0.5974(2) 0.24911(16) -0.29279(15) 0.0299(6) Uani 1 1 d . . . . .
C15_4 C -0.8551(4) 0.2253(2) -0.6481(2) 0.0592(11) Uani 1 1 d . . . . .
H15A_4 H -0.812398 0.253112 -0.665215 0.071 Uiso 1 1 calc R U . . .
H15B_4 H -0.926644 0.214617 -0.658937 0.071 Uiso 1 1 calc R U . . .
C9_4 C -0.4503(2) 0.44734(15) -0.25469(14) 0.0269(5) Uani 1 1 d . . . . .
C2_4 C -0.5358(2) 0.32453(16) -0.25621(14) 0.0292(6) Uani 1 1 d . . . . .
H2A_4 H -0.505912 0.348223 -0.206743 0.035 Uiso 1 1 calc R U . . .
C7_4 C -0.6130(3) 0.20859(16) -0.25130(16) 0.0366(7) Uani 1 1 d . . . . .
O2_4 O -0.43379(16) 0.48101(11) -0.28795(10) 0.0327(4) Uani 1 1 d . . . . .
N3_4 N -0.4087(2) 0.48163(13) -0.18523(12) 0.0319(5) Uani 1 1 d . . . . .
H3_4 H -0.421634 0.456128 -0.162774 0.038 Uiso 1 1 calc R U . . .
O1_4 O -0.5693(2) 0.24078(12) -0.18785(11) 0.0468(6) Uani 1 1 d . . . . .
N1_4 N -0.6769(2) 0.13724(15) -0.28609(14) 0.0440(7) Uani 1 1 d . . . . .
H1_4 H -0.706512 0.116485 -0.331555 0.053 Uiso 1 1 calc R U . . .
C10_4 C -0.3418(2) 0.56096(15) -0.14519(15) 0.0317(6) Uani 1 1 d . . . . .
H10A_4 H -0.296510 0.573888 -0.172213 0.038 Uiso 1 1 calc R U . . .
H10B_4 H -0.297362 0.571818 -0.100282 0.038 Uiso 1 1 calc R U . . .
C16_4 C -0.6994(4) 0.0923(2) -0.2514(2) 0.0724(16) Uani 1 1 d D U . . .
H16A_4 H -0.770977 0.054194 -0.274383 0.087 Uiso 1 1 calc R U . B 1
H16B_4 H -0.691290 0.123672 -0.201342 0.087 Uiso 1 1 calc R U . B 1
C11_4 C -0.4021(3) 0.60737(18) -0.13019(17) 0.0398(7) Uani 1 1 d . . . . .
H11_4 H -0.452953 0.597572 -0.107849 0.048 Uiso 1 1 calc R U . . .
C17B_4 C -0.6454(10) 0.0521(8) -0.2391(7) 0.083(4) Uani 0.555(14) 1 d D U P B 2
H17B_4 H -0.666866 0.022022 -0.218041 0.100 Uiso 0.555(14) 1 calc R U P B 2
C17A_4 C -0.6231(12) 0.0558(9) -0.2579(10) 0.075(5) Uani 0.445(14) 1 d D U P B 1
H17A_4 H -0.617696 0.034881 -0.304101 0.090 Uiso 0.445(14) 1 calc R U P B 1
C12_4 C -0.3901(4) 0.6603(3) -0.1455(3) 0.0658(12) Uani 1 1 d . . . . .
H12A_4 H -0.339991 0.671648 -0.167894 0.079 Uiso 1 1 calc R U . . .
H12B_4 H -0.431430 0.687741 -0.134400 0.079 Uiso 1 1 calc R U . . .
C18A_4 C -0.5626(11) 0.0463(8) -0.2146(6) 0.083(4) Uani 0.445(14) 1 d D U P B 1
H18C_4 H -0.561351 0.064906 -0.166816 0.099 Uiso 0.445(14) 1 calc R U P B 1
H18D_4 H -0.520503 0.020888 -0.231387 0.099 Uiso 0.445(14) 1 calc R U P B 1

loop_
_atom_site_aniso_label
_atom_site_aniso_U_11
_atom_site_aniso_U_22
_atom_site_aniso_U_33
_atom_site_aniso_U_23
_atom_site_aniso_U_13
_atom_site_aniso_U_12
C13_1 0.096(3) 0.062(2) 0.0244(16) 0.0150(16) 0.0096(18) 0.043(2)
O2_1 0.0483(12) 0.0222(9) 0.0263(10) 0.0104(8) 0.0089(9) 0.0031(9)
C7_1 0.0358(14) 0.0241(13) 0.0250(13) 0.0109(11) 0.0116(11) 0.0093(11)
C1_1 0.0281(13) 0.0255(13) 0.0280(13) 0.0143(11) 0.0126(10) 0.0100(10)
N1_1 0.0389(13) 0.0237(11) 0.0251(11) 0.0112(10) 0.0071(10) 0.0008(10)
C2_1 0.0277(13) 0.0232(12) 0.0250(13) 0.0106(10) 0.0082(10) 0.0060(10)
C6_1 0.0327(14) 0.0257(13) 0.0213(12) 0.0095(10) 0.0096(10) 0.0101(11)
C8_1 0.0476(17) 0.0345(15) 0.0221(13) 0.0142(12) 0.0103(12) 0.0056(13)
C3_1 0.0302(13) 0.0259(13) 0.0276(13) 0.0127(11) 0.0084(11) 0.0105(11)
C5_1 0.0305(13) 0.0236(13) 0.0274(13) 0.0117(11) 0.0114(11) 0.0105(11)
C9_1 0.074(3) 0.0428(19) 0.0328(17) 0.0150(15) 0.0122(17) 0.0195(18)
C4_1 0.0335(14) 0.0246(13) 0.0288(13) 0.0150(11) 0.0102(11) 0.0110(11)
C11_1 0.0342(14) 0.0275(13) 0.0276(14) 0.0132(11) 0.0078(11) 0.0098(11)
C15_1 0.0315(13) 0.0245(13) 0.0230(12) 0.0109(10) 0.0094(10) 0.0093(11)
C10_1 0.137(5) 0.075(3) 0.060(3) 0.031(3) 0.016(3) 0.061(4)
O3_1 0.0459(12) 0.0297(10) 0.0279(10) 0.0152(9) 0.0030(9) -0.0009(9)
N2_1 0.0435(14) 0.0243(11) 0.0251(12) 0.0134(10) 0.0040(10) 0.0023(10)
O1_1 0.0438(12) 0.0283(10) 0.0232(10) 0.0119(8) 0.0066(8) 0.0025(9)
N3_1 0.0427(14) 0.0218(11) 0.0205(11) 0.0074(9) 0.0069(10) 0.0019(10)
C12_1 0.0511(19) 0.0275(14) 0.0282(15) 0.0142(12) 0.0008(13) 0.0007(13)
C16_1 0.0425(16) 0.0230(13) 0.0273(14) 0.0106(11) 0.0093(12) -0.0010(12)
C17_1 0.0475(18) 0.0255(14) 0.0287(14) 0.0101(12) 0.0079(13) 0.0019(13)
C14_1 0.105(5) 0.167(7) 0.071(4) 0.045(4) 0.046(4) 0.058(5)
C18_1 0.054(2) 0.0342(16) 0.0356(16) 0.0149(14) 0.0096(14) 0.0133(15)
C2_2 0.0306(13) 0.0245(13) 0.0239(13) 0.0122(11) 0.0085(10) 0.0058(11)
O4_2 0.0444(12) 0.0288(10) 0.0272(10) 0.0141(8) 0.0125(9) 0.0041(9)
C31_2 0.0346(14) 0.0292(14) 0.0262(13) 0.0149(11) 0.0113(11) 0.0112(11)
O3_2 0.0451(12) 0.0329(10) 0.0265(10) 0.0176(9) 0.0140(9) 0.0110(9)
C28_2 0.0340(14) 0.0309(14) 0.0272(13) 0.0171(11) 0.0131(11) 0.0131(11)
C29_2 0.0343(14) 0.0287(13) 0.0220(12) 0.0133(11) 0.0103(10) 0.0138(11)
C27_2 0.0374(15) 0.0229(13) 0.0277(13) 0.0114(11) 0.0108(11) 0.0094(11)
C30_2 0.0312(13) 0.0249(13) 0.0282(13) 0.0148(11) 0.0099(11) 0.0111(11)
C32_2 0.0437(16) 0.0279(14) 0.0264(13) 0.0142(11) 0.0128(12) 0.0144(12)
C26_2 0.0372(14) 0.0256(13) 0.0211(12) 0.0112(10) 0.0126(11) 0.0130(11)
C25_2 0.0284(13) 0.0260(13) 0.0259(13) 0.0131(11) 0.0093(10) 0.0107(10)
C33_2 0.058(2) 0.0345(16) 0.0236(14) 0.0133(12) 0.0093(13) 0.0079(14)
C5_2 0.0310(13) 0.0244(12) 0.0224(12) 0.0102(10) 0.0100(10) 0.0106(11)
C4_2 0.0341(14) 0.0269(13) 0.0208(12) 0.0104(11) 0.0069(10) 0.0088(11)
C6_2 0.0267(12) 0.0229(12) 0.0234(12) 0.0075(10) 0.0078(10) 0.0075(10)
C3_2 0.0302(13) 0.0261(13) 0.0219(12) 0.0111(10) 0.0088(10) 0.0101(11)
C1_2 0.0303(13) 0.0243(12) 0.0240(13) 0.0099(10) 0.0095(10) 0.0112(11)
C7_2 0.0322(14) 0.0224(12) 0.0238(12) 0.0089(10) 0.0101(11) 0.0082(11)
C16_2 0.0293(13) 0.0241(12) 0.0219(12) 0.0097(10) 0.0086(10) 0.0073(10)
C8_2 0.0430(16) 0.0248(13) 0.0215(13) 0.0071(11) 0.0067(11) 0.0039(12)
C12_2 0.0421(16) 0.0275(14) 0.0325(15) 0.0154(12) 0.0082(13) 0.0078(12)
C21_2 0.0290(13) 0.0262(13) 0.0248(13) 0.0117(11) 0.0100(10) 0.0098(10)
C17_2 0.0365(15) 0.0244(13) 0.0231(13) 0.0103(11) 0.0070(11) 0.0057(11)
C9_2 0.0489(18) 0.0239(13) 0.0272(14) 0.0106(11) 0.0157(13) 0.0055(12)
C11_2 0.0412(16) 0.0269(14) 0.0252(13) 0.0094(11) 0.0041(12) 0.0037(12)
C20_2 0.0261(13) 0.0255(13) 0.0262(13) 0.0074(11) 0.0067(10) 0.0061(10)
C18_2 0.0329(14) 0.0305(14) 0.0251(13) 0.0140(11) 0.0087(11) 0.0060(11)
C10_2 0.0300(14) 0.0240(13) 0.0286(14) 0.0071(11) 0.0104(11) 0.0068(11)
C14B_2 0.077(17) 0.052(13) 0.048(9) 0.018(8) 0.020(9) -0.010(10)
C14A_2 0.060(4) 0.020(2) 0.025(2) 0.0106(15) 0.005(2) -0.005(2)
C19_2 0.0256(12) 0.0294(13) 0.0216(12) 0.0105(11) 0.0050(10) 0.0030(10)
C23_2 0.0386(15) 0.0285(14) 0.0264(13) 0.0068(11) 0.0059(12) 0.0130(12)
C13_2 0.0348(15) 0.0232(13) 0.0280(14) 0.0056(11) 0.0103(11) 0.0054(11)
C15B_2 0.12(2) 0.052(13) 0.048(9) 0.017(8) 0.028(10) 0.010(14)
C15A_2 0.118(7) 0.028(2) 0.033(2) 0.0121(18) 0.026(3) 0.003(3)
C22_2 0.0267(13) 0.0332(15) 0.0256(13) 0.0127(12) 0.0044(11) 0.0035(11)
C24_2 0.056(2) 0.0303(15) 0.0359(16) 0.0123(13) 0.0109(15) 0.0110(14)
O1_2 0.0457(13) 0.0250(10) 0.0404(12) 0.0148(9) 0.0084(10) 0.0018(9)
O2_2 0.0641(16) 0.0279(11) 0.0263(11) 0.0071(9) 0.0053(10) -0.0076(11)
O6_2 0.0501(13) 0.0381(11) 0.0215(9) 0.0154(9) 0.0070(9) 0.0137(10)
O5_2 0.0557(14) 0.0321(11) 0.0229(10) 0.0092(9) 0.0029(9) -0.0037(10)
C15_3 0.056(2) 0.0442(18) 0.0366(16) 0.0256(15) 0.0141(15) 0.0175(16)
O3_3 0.0415(11) 0.0274(10) 0.0255(10) 0.0133(8) 0.0091(8) 0.0022(9)
C31_3 0.0328(14) 0.0261(13) 0.0269(13) 0.0139(11) 0.0112(11) 0.0112(11)
O4_3 0.0413(11) 0.0304(10) 0.0226(9) 0.0146(8) 0.0063(8) 0.0020(9)
C28_3 0.0333(14) 0.0246(13) 0.0254(13) 0.0135(11) 0.0110(11) 0.0088(11)
C27_3 0.0319(13) 0.0218(12) 0.0259(13) 0.0117(11) 0.0094(11) 0.0056(11)
C29_3 0.0339(14) 0.0308(14) 0.0189(12) 0.0113(11) 0.0066(10) 0.0085(11)
C26_3 0.0366(14) 0.0257(13) 0.0190(12) 0.0096(10) 0.0067(10) 0.0075(11)
C32_3 0.0508(18) 0.0231(13) 0.0261(14) 0.0110(11) 0.0120(13) 0.0034(13)
C30_3 0.0314(13) 0.0225(12) 0.0244(13) 0.0118(11) 0.0065(10) 0.0027(10)
C25_3 0.0299(13) 0.0239(12) 0.0215(12) 0.0124(10) 0.0073(10) 0.0092(10)
C33_3 0.058(2) 0.0346(17) 0.0328(16) 0.0173(14) 0.0033(15) -0.0083(15)
C5_3 0.0267(12) 0.0245(12) 0.0257(12) 0.0145(10) 0.0101(10) 0.0093(10)
C6_3 0.0324(13) 0.0218(12) 0.0243(12) 0.0116(10) 0.0100(10) 0.0083(10)
C4_3 0.0317(13) 0.0237(12) 0.0220(12) 0.0098(10) 0.0075(10) 0.0075(11)
C1_3 0.0292(13) 0.0291(13) 0.0248(13) 0.0148(11) 0.0105(10) 0.0096(11)
C3_3 0.0266(13) 0.0262(13) 0.0292(13) 0.0142(11) 0.0084(10) 0.0095(11)
C7_3 0.0263(12) 0.0269(13) 0.0270(13) 0.0143(11) 0.0104(10) 0.0074(10)
C2_3 0.0301(13) 0.0263(13) 0.0276(13) 0.0144(11) 0.0121(11) 0.0107(11)
C16_3 0.0286(13) 0.0252(13) 0.0275(13) 0.0116(11) 0.0100(11) 0.0067(11)
C8_3 0.0304(13) 0.0264(13) 0.0260(13) 0.0129(11) 0.0123(11) 0.0088(11)
C12_3 0.0312(13) 0.0274(13) 0.0255(13) 0.0144(11) 0.0101(11) 0.0081(11)
C21_3 0.0353(14) 0.0290(14) 0.0260(13) 0.0141(11) 0.0113(11) 0.0081(12)
C17_3 0.0353(15) 0.0301(14) 0.0276(14) 0.0135(12) 0.0031(11) 0.0070(12)
C9_3 0.0267(13) 0.0295(13) 0.0241(12) 0.0135(11) 0.0102(10) 0.0073(11)
C11_3 0.0342(14) 0.0253(13) 0.0263(13) 0.0122(11) 0.0112(11) 0.0075(11)
C20_3 0.0347(15) 0.0284(14) 0.0303(14) 0.0131(12) 0.0125(12) 0.0084(12)
C18_3 0.0360(15) 0.0284(14) 0.0368(15) 0.0178(12) 0.0084(12) 0.0092(12)
C10_3 0.0325(14) 0.0312(14) 0.0209(12) 0.0112(11) 0.0112(10) 0.0102(11)
C14_3 0.0381(15) 0.0389(16) 0.0244(13) 0.0161(12) 0.0112(11) 0.0132(13)
C19_3 0.0324(14) 0.0246(13) 0.0317(14) 0.0105(11) 0.0123(11) 0.0085(11)
C23_3 0.077(3) 0.043(2) 0.0341(18) 0.0209(16) -0.0108(18) -0.0203(19)
C13_3 0.0357(15) 0.0321(14) 0.0257(13) 0.0126(12) 0.0126(11) 0.0106(12)
C22_3 0.0337(14) 0.0268(13) 0.0336(15) 0.0137(12) 0.0126(12) 0.0118(12)
C24_3 0.077(3) 0.045(2) 0.043(2) 0.0224(18) -0.012(2) -0.006(2)
O5_3 0.0541(14) 0.0315(11) 0.0214(9) 0.0084(8) 0.0054(9) 0.0117(10)
O6_3 0.0550(14) 0.0411(12) 0.0211(10) 0.0149(9) 0.0118(9) 0.0088(10)
O2_3 0.0437(12) 0.0253(10) 0.0362(12) 0.0132(9) 0.0059(10) 0.0040(9)
O1_3 0.0478(13) 0.0248(10) 0.0331(11) 0.0133(9) 0.0053(9) 0.0001(9)
C18B_4 0.105(7) 0.036(4) 0.038(4) 0.025(3) 0.009(5) 0.014(5)
O3_4 0.0525(13) 0.0233(10) 0.0274(10) 0.0111(8) 0.0039(9) 0.0016(9)
C8_4 0.0370(15) 0.0254(13) 0.0266(13) 0.0121(11) 0.0091(11) 0.0065(11)
N2_4 0.0403(13) 0.0239(11) 0.0233(11) 0.0103(9) 0.0082(10) -0.0008(10)
C5_4 0.0283(13) 0.0248(13) 0.0250(13) 0.0102(11) 0.0089(10) 0.0095(10)
C13_4 0.0496(18) 0.0292(14) 0.0246(14) 0.0117(12) 0.0118(13) 0.0005(13)
C6_4 0.0314(13) 0.0267(13) 0.0236(12) 0.0130(11) 0.0096(10) 0.0102(11)
C4_4 0.0319(14) 0.0234(12) 0.0286(13) 0.0122(11) 0.0084(11) 0.0074(11)
C14_4 0.0503(19) 0.0295(15) 0.0252(14) 0.0083(12) 0.0063(13) 0.0037(13)
C1_4 0.0271(13) 0.0242(13) 0.0241(13) 0.0085(11) 0.0069(10) 0.0054(10)
C3_4 0.0322(14) 0.0291(14) 0.0248(13) 0.0127(11) 0.0078(11) 0.0088(11)
C15_4 0.078(3) 0.050(2) 0.0391(19) 0.0206(17) 0.0021(18) 0.021(2)
C9_4 0.0296(13) 0.0259(13) 0.0226(12) 0.0111(10) 0.0089(10) 0.0087(11)
C2_4 0.0316(14) 0.0285(13) 0.0223(12) 0.0108(11) 0.0062(10) 0.0089(11)
C7_4 0.0461(17) 0.0258(14) 0.0274(14) 0.0113(12) 0.0061(12) 0.0064(12)
O2_4 0.0410(11) 0.0243(9) 0.0224(9) 0.0096(8) 0.0081(8) 0.0037(8)
N3_4 0.0390(13) 0.0256(11) 0.0232(11) 0.0114(9) 0.0084(10) 0.0047(10)
O1_4 0.0679(16) 0.0287(11) 0.0248(10) 0.0130(9) 0.0027(10) 0.0014(10)
N1_4 0.0557(17) 0.0300(13) 0.0266(12) 0.0133(11) 0.0032(12) -0.0022(12)
C10_4 0.0365(15) 0.0272(13) 0.0232(13) 0.0119(11) 0.0088(11) 0.0035(11)
C16_4 0.109(4) 0.0349(19) 0.0345(18) 0.0208(16) -0.006(2) -0.012(2)
C11_4 0.0401(16) 0.0332(15) 0.0353(16) 0.0095(13) 0.0092(13) 0.0126(13)
C17B_4 0.103(7) 0.068(7) 0.058(6) 0.046(5) 0.002(5) -0.004(5)
C17A_4 0.084(10) 0.051(6) 0.081(10) 0.054(7) -0.009(7) 0.000(7)
C12_4 0.084(3) 0.058(2) 0.065(3) 0.032(2) 0.021(2) 0.039(2)
C18A_4 0.100(9) 0.099(9) 0.055(6) 0.038(6) 0.013(6) 0.052(7)

loop_
_atom_type_symbol
_atom_type_description
_atom_type_scat_dispersion_real
_atom_type_scat_dispersion_imag
_atom_type_scat_source
C C 0.0181 0.0091 'International Tables Vol C Tables 4.2.6.8 and 6.1.1.4'
H H 0.0000 0.0000 'International Tables Vol C Tables 4.2.6.8 and 6.1.1.4'
N N 0.0311 0.0180 'International Tables Vol C Tables 4.2.6.8 and 6.1.1.4'
O O 0.0492 0.0322 'International Tables Vol C Tables 4.2.6.8 and 6.1.1.4'

loop_
_geom_angle_atom_site_label_1
_geom_angle_atom_site_label_2
_geom_angle_atom_site_label_3
_geom_angle
_geom_angle_site_symmetry_1
_geom_angle_site_symmetry_3
_geom_angle_publ_flag
C12_1 C13_1 H13_1 117.1 . . ?
C14_1 C13_1 H13_1 117.1 . . ?
C14_1 C13_1 C12_1 125.8(5) . . ?
O2_1 C7_1 C1_1 121.1(2) . . ?
O2_1 C7_1 N1_1 121.8(3) . . ?
N1_1 C7_1 C1_1 117.1(2) . . ?
C2_1 C1_1 C7_1 117.8(2) . . ?
C2_1 C1_1 C6_1 119.5(2) . . ?
C6_1 C1_1 C7_1 122.5(2) . . ?
C7_1 N1_1 H1_1 118.6 . . ?
C7_1 N1_1 C8_1 122.8(2) . . ?
C8_1 N1_1 H1_1 118.6 . . ?
C1_1 C2_1 H2_1 119.9 . . ?
C1_1 C2_1 C3_1 120.1(2) . . ?
C3_1 C2_1 H2_1 119.9 . . ?
C1_1 C6_1 H6_1 119.8 . . ?
C5_1 C6_1 C1_1 120.5(2) . . ?
C5_1 C6_1 H6_1 119.8 . . ?
N1_1 C8_1 H8A_1 109.0 . . ?
N1_1 C8_1 H8B_1 109.0 . . ?
N1_1 C8_1 C9_1 112.9(3) . . ?
H8A_1 C8_1 H8B_1 107.8 . . ?
C9_1 C8_1 H8A_1 109.0 . . ?
C9_1 C8_1 H8B_1 109.0 . . ?
C2_1 C3_1 C11_1 123.4(2) . . ?
C4_1 C3_1 C2_1 119.6(3) . . ?
C4_1 C3_1 C11_1 116.9(2) . . ?
C6_1 C5_1 C15_1 117.4(2) . . ?
C4_1 C5_1 C6_1 119.4(2) . . ?
C4_1 C5_1 C15_1 123.2(2) . . ?
C8_1 C9_1 H9_1 116.6 . . ?
C10_1 C9_1 C8_1 126.8(5) . . ?
C10_1 C9_1 H9_1 116.6 . . ?
C3_1 C4_1 H4_1 119.6 . . ?
C5_1 C4_1 C3_1 120.7(2) . . ?
C5_1 C4_1 H4_1 119.6 . . ?
O3_1 C11_1 C3_1 120.9(3) . . ?
O3_1 C11_1 N2_1 120.6(3) . . ?
N2_1 C11_1 C3_1 118.5(2) . . ?
O1_1 C15_1 C5_1 120.8(2) . . ?
O1_1 C15_1 N3_1 121.3(2) . . ?
N3_1 C15_1 C5_1 117.9(2) . . ?
C9_1 C10_1 H10A_1 120.0 . . ?
C9_1 C10_1 H10B_1 120.0 . . ?
H10A_1 C10_1 H10B_1 120.0 . . ?
C11_1 N2_1 H2A_1 119.7 . . ?
C11_1 N2_1 C12_1 120.6(2) . . ?
C12_1 N2_1 H2A_1 119.7 . . ?
C15_1 N3_1 H3_1 119.3 . . ?
C15_1 N3_1 C16_1 121.5(2) . . ?
C16_1 N3_1 H3_1 119.3 . . ?
C13_1 C12_1 H12A_1 108.9 . . ?
C13_1 C12_1 H12B_1 108.9 . . ?
N2_1 C12_1 C13_1 113.4(3) . . ?
N2_1 C12_1 H12A_1 108.9 . . ?
N2_1 C12_1 H12B_1 108.9 . . ?
H12A_1 C12_1 H12B_1 107.7 . . ?
N3_1 C16_1 H16A_1 108.6 . . ?
N3_1 C16_1 H16B_1 108.6 . . ?
N3_1 C16_1 C17_1 114.7(3) . . ?
H16A_1 C16_1 H16B_1 107.6 . . ?
C17_1 C16_1 H16A_1 108.6 . . ?
C17_1 C16_1 H16B_1 108.6 . . ?
C16_1 C17_1 H17_1 116.7 . . ?
C18_1 C17_1 C16_1 126.6(3) . . ?
C18_1 C17_1 H17_1 116.7 . . ?
C13_1 C14_1 H14A_1 120.0 . . ?
C13_1 C14_1 H14B_1 120.0 . . ?
H14A_1 C14_1 H14B_1 120.0 . . ?
C17_1 C18_1 H18A_1 120.0 . . ?
C17_1 C18_1 H18B_1 120.0 . . ?
H18A_1 C18_1 H18B_1 120.0 . . ?
C3_2 C2_2 H2_2 119.5 . . ?
C1_2 C2_2 H2_2 119.5 . . ?
C1_2 C2_2 C3_2 121.0(2) . . ?
C31_2 O4_2 H4_2 109.5 . . ?
O4_2 C31_2 C28_2 112.1(2) . . ?
O3_2 C31_2 O4_2 123.3(3) . . ?
O3_2 C31_2 C28_2 124.6(3) . . ?
C29_2 C28_2 C31_2 122.7(2) . . ?
C27_2 C28_2 C31_2 118.8(3) . . ?
C27_2 C28_2 C29_2 118.5(2) . . ?
C28_2 C29_2 C32_2 123.6(2) . . ?
C30_2 C29_2 C28_2 118.2(2) . . ?
C30_2 C29_2 C32_2 118.2(2) . . ?
C28_2 C27_2 H27_2 119.0 . . ?
C26_2 C27_2 C28_2 121.9(3) . . ?
C26_2 C27_2 H27_2 119.0 . . ?
C29_2 C30_2 H30_2 118.4 . . ?
C25_2 C30_2 C29_2 123.2(3) . . ?
C25_2 C30_2 H30_2 118.4 . . ?
C29_2 C32_2 H32_2 118.1 . . ?
C33_2 C32_2 C29_2 123.8(3) . . ?
C33_2 C32_2 H32_2 118.1 . . ?
C27_2 C26_2 H26_2 119.7 . . ?
C27_2 C26_2 C25_2 120.6(2) . . ?
C25_2 C26_2 H26_2 119.7 . . ?
C30_2 C25_2 C26_2 117.6(2) . . ?
C30_2 C25_2 C5_2 121.5(2) . . ?
C26_2 C25_2 C5_2 120.9(2) . . ?
C32_2 C33_2 H33A_2 120.0 . . ?
C32_2 C33_2 H33B_2 120.0 . . ?
H33A_2 C33_2 H33B_2 120.0 . . ?
C4_2 C5_2 C25_2 121.4(2) . . ?
C6_2 C5_2 C25_2 120.9(2) . . ?
C6_2 C5_2 C4_2 117.7(2) . . ?
C5_2 C4_2 H4A_2 118.7 . . ?
C3_2 C4_2 C5_2 122.6(2) . . ?
C3_2 C4_2 H4A_2 118.7 . . ?
C5_2 C6_2 H6_2 119.2 . . ?
C1_2 C6_2 C5_2 121.6(2) . . ?
C1_2 C6_2 H6_2 119.2 . . ?
C2_2 C3_2 C7_2 120.8(2) . . ?
C4_2 C3_2 C2_2 118.0(2) . . ?
C4_2 C3_2 C7_2 121.2(2) . . ?
C2_2 C1_2 C16_2 120.6(2) . . ?
C6_2 C1_2 C2_2 119.2(2) . . ?
C6_2 C1_2 C16_2 120.3(2) . . ?
C8_2 C7_2 C3_2 122.3(2) . . ?
C8_2 C7_2 C12_2 116.9(3) . . ?
C12_2 C7_2 C3_2 120.7(2) . . ?
C21_2 C16_2 C1_2 120.7(2) . . ?
C21_2 C16_2 C17_2 117.7(2) . . ?
C17_2 C16_2 C1_2 121.7(2) . . ?
C7_2 C8_2 H8_2 118.4 . . ?
C7_2 C8_2 C9_2 123.3(3) . . ?
C9_2 C8_2 H8_2 118.4 . . ?
C7_2 C12_2 H12_2 119.5 . . ?
C11_2 C12_2 C7_2 121.0(3) . . ?
C11_2 C12_2 H12_2 119.5 . . ?
C16_2 C21_2 H21_2 118.3 . . ?
C16_2 C21_2 C20_2 123.4(3) . . ?
C20_2 C21_2 H21_2 118.3 . . ?
C16_2 C17_2 H17_2 119.5 . . ?
C18_2 C17_2 C16_2 120.9(3) . . ?
C18_2 C17_2 H17_2 119.5 . . ?
C8_2 C9_2 C14B_2 114.7(15) . . ?
C8_2 C9_2 C14A_2 118.7(3) . . ?
C10_2 C9_2 C8_2 118.6(3) . . ?
C10_2 C9_2 C14B_2 123.9(14) . . ?
C10_2 C9_2 C14A_2 122.7(3) . . ?
C12_2 C11_2 H11_2 119.3 . . ?
C12_2 C11_2 C10_2 121.5(3) . . ?
C10_2 C11_2 H11_2 119.3 . . ?
C21_2 C20_2 C19_2 117.5(2) . . ?
C21_2 C20_2 C23_2 119.0(3) . . ?
C19_2 C20_2 C23_2 123.5(3) . . ?
C17_2 C18_2 H18_2 119.4 . . ?
C17_2 C18_2 C19_2 121.2(3) . . ?
C19_2 C18_2 H18_2 119.4 . . ?
C9_2 C10_2 C13_2 122.1(3) . . ?
C11_2 C10_2 C9_2 118.7(3) . . ?
C11_2 C10_2 C13_2 119.1(3) . . ?
C9_2 C14B_2 H14B_2 114.7 . . ?
C15B_2 C14B_2 C9_2 131(3) . . ?
C15B_2 C14B_2 H14B_2 114.7 . . ?
C9_2 C14A_2 H14A_2 118.5 . . ?
C15A_2 C14A_2 C9_2 123.0(5) . . ?
C15A_2 C14A_2 H14A_2 118.5 . . ?
C20_2 C19_2 C22_2 122.4(3) . . ?
C18_2 C19_2 C20_2 119.3(2) . . ?
C18_2 C19_2 C22_2 118.3(3) . . ?
C20_2 C23_2 H23_2 118.2 . . ?
C24_2 C23_2 C20_2 123.5(3) . . ?
C24_2 C23_2 H23_2 118.2 . . ?
O1_2 C13_2 C10_2 125.2(3) . . ?
O1_2 C13_2 O2_2 123.0(3) . . ?
O2_2 C13_2 C10_2 111.8(3) . . ?
C14B_2 C15B_2 H15A_2 120.0 . . ?
C14B_2 C15B_2 H15B_2 120.0 . . ?
H15A_2 C15B_2 H15B_2 120.0 . . ?
C14A_2 C15A_2 H15C_2 120.0 . . ?
C14A_2 C15A_2 H15D_2 120.0 . . ?
H15C_2 C15A_2 H15D_2 120.0 . . ?
O6_2 C22_2 C19_2 112.6(2) . . ?
O5_2 C22_2 C19_2 124.8(3) . . ?
O5_2 C22_2 O6_2 122.6(3) . . ?
C23_2 C24_2 H24A_2 120.0 . . ?
C23_2 C24_2 H24B_2 120.0 . . ?
H24A_2 C24_2 H24B_2 120.0 . . ?
C13_2 O2_2 H2A_2 109.5 . . ?
C22_2 O6_2 H6A_2 109.5 . . ?
H15A_3 C15_3 H15B_3 120.0 . . ?
C14_3 C15_3 H15A_3 120.0 . . ?
C14_3 C15_3 H15B_3 120.0 . . ?
O3_3 C31_3 O4_3 123.2(2) . . ?
O3_3 C31_3 C28_3 125.1(3) . . ?
O4_3 C31_3 C28_3 111.7(2) . . ?
C31_3 O4_3 H4_3 109.5 . . ?
C27_3 C28_3 C31_3 122.0(2) . . ?
C29_3 C28_3 C31_3 118.5(2) . . ?
C29_3 C28_3 C27_3 119.4(2) . . ?
C28_3 C27_3 C32_3 123.7(2) . . ?
C26_3 C27_3 C28_3 118.1(2) . . ?
C26_3 C27_3 C32_3 118.2(2) . . ?
C28_3 C29_3 H29_3 119.5 . . ?
C30_3 C29_3 C28_3 121.1(2) . . ?
C30_3 C29_3 H29_3 119.5 . . ?
C27_3 C26_3 H26_3 118.4 . . ?
C25_3 C26_3 C27_3 123.2(2) . . ?
C25_3 C26_3 H26_3 118.4 . . ?
C27_3 C32_3 H32_3 118.2 . . ?
C33_3 C32_3 C27_3 123.7(3) . . ?
C33_3 C32_3 H32_3 118.2 . . ?
C29_3 C30_3 H30_3 119.5 . . ?
C29_3 C30_3 C25_3 120.9(2) . . ?
C25_3 C30_3 H30_3 119.5 . . ?
C26_3 C25_3 C30_3 117.2(2) . . ?
C26_3 C25_3 C5_3 121.8(2) . . ?
C30_3 C25_3 C5_3 120.9(2) . . ?
C32_3 C33_3 H33A_3 120.0 . . ?
C32_3 C33_3 H33B_3 120.0 . . ?
H33A_3 C33_3 H33B_3 120.0 . . ?
C6_3 C5_3 C25_3 121.5(2) . . ?
C6_3 C5_3 C4_3 117.9(2) . . ?
C4_3 C5_3 C25_3 120.6(2) . . ?
C5_3 C6_3 H6_3 119.4 . . ?
C5_3 C6_3 C1_3 121.3(2) . . ?
C1_3 C6_3 H6_3 119.4 . . ?
C5_3 C4_3 H4A_3 119.0 . . ?
C3_3 C4_3 C5_3 122.0(2) . . ?
C3_3 C4_3 H4A_3 119.0 . . ?
C6_3 C1_3 C7_3 120.3(2) . . ?
C2_3 C1_3 C6_3 119.5(2) . . ?
C2_3 C1_3 C7_3 120.2(2) . . ?
C4_3 C3_3 C2_3 118.7(2) . . ?
C4_3 C3_3 C16_3 120.7(2) . . ?
C2_3 C3_3 C16_3 120.6(2) . . ?
C8_3 C7_3 C1_3 121.0(2) . . ?
C8_3 C7_3 C12_3 117.6(2) . . ?
C12_3 C7_3 C1_3 121.3(2) . . ?
C1_3 C2_3 C3_3 120.6(2) . . ?
C1_3 C2_3 H2_3 119.7 . . ?
C3_3 C2_3 H2_3 119.7 . . ?
C21_3 C16_3 C3_3 121.1(3) . . ?
C21_3 C16_3 C17_3 117.6(3) . . ?
C17_3 C16_3 C3_3 121.2(3) . . ?
C7_3 C8_3 H8_3 118.6 . . ?
C9_3 C8_3 C7_3 122.9(3) . . ?
C9_3 C8_3 H8_3 118.6 . . ?
C7_3 C12_3 H12_3 120.0 . . ?
C11_3 C12_3 C7_3 120.1(3) . . ?
C11_3 C12_3 H12_3 120.0 . . ?
C16_3 C21_3 H21_3 118.4 . . ?
C16_3 C21_3 C20_3 123.2(3) . . ?
C20_3 C21_3 H21_3 118.4 . . ?
C16_3 C17_3 H17_3 119.6 . . ?
C18_3 C17_3 C16_3 120.8(3) . . ?
C18_3 C17_3 H17_3 119.6 . . ?
C8_3 C9_3 C10_3 118.5(3) . . ?
C8_3 C9_3 C14_3 118.3(3) . . ?
C10_3 C9_3 C14_3 123.2(2) . . ?
C12_3 C11_3 H11_3 119.1 . . ?
C12_3 C11_3 C10_3 121.9(3) . . ?
C10_3 C11_3 H11_3 119.1 . . ?
C21_3 C20_3 C19_3 117.5(3) . . ?
C21_3 C20_3 C23_3 118.4(3) . . ?
C19_3 C20_3 C23_3 124.0(3) . . ?
C17_3 C18_3 H18_3 119.4 . . ?
C17_3 C18_3 C19_3 121.2(3) . . ?
C19_3 C18_3 H18_3 119.4 . . ?
C9_3 C10_3 C13_3 122.2(3) . . ?
C11_3 C10_3 C9_3 119.0(2) . . ?
C11_3 C10_3 C13_3 118.8(3) . . ?
C15_3 C14_3 C9_3 124.0(3) . . ?
C15_3 C14_3 H14_3 118.0 . . ?
C9_3 C14_3 H14_3 118.0 . . ?
C20_3 C19_3 C22_3 122.4(3) . . ?
C18_3 C19_3 C20_3 119.7(3) . . ?
C18_3 C19_3 C22_3 117.9(3) . . ?
C20_3 C23_3 H23_3 114.8 . . ?
C24_3 C23_3 C20_3 130.5(4) . . ?
C24_3 C23_3 H23_3 114.8 . . ?
O5_3 C13_3 C10_3 112.2(2) . . ?
O6_3 C13_3 C10_3 125.3(3) . . ?
O6_3 C13_3 O5_3 122.5(3) . . ?
O2_3 C22_3 C19_3 125.4(3) . . ?
O2_3 C22_3 O1_3 122.8(3) . . ?
O1_3 C22_3 C19_3 111.9(3) . . ?
C23_3 C24_3 H24A_3 120.0 . . ?
C23_3 C24_3 H24B_3 120.0 . . ?
H24A_3 C24_3 H24B_3 120.0 . . ?
C13_3 O5_3 H5_3 109.5 . . ?
C22_3 O1_3 H1_3 109.5 . . ?
H18A_4 C18B_4 H18B_4 120.0 . . ?
C17B_4 C18B_4 H18A_4 120.0 . . ?
C17B_4 C18B_4 H18B_4 120.0 . . ?
O3_4 C8_4 N2_4 119.8(3) . . ?
O3_4 C8_4 C5_4 121.6(3) . . ?
N2_4 C8_4 C5_4 118.6(2) . . ?
C8_4 N2_4 H2_4 119.6 . . ?
C8_4 N2_4 C13_4 120.9(2) . . ?
C13_4 N2_4 H2_4 119.6 . . ?
C6_4 C5_4 C8_4 122.7(2) . . ?
C6_4 C5_4 C4_4 120.1(2) . . ?
C4_4 C5_4 C8_4 117.2(2) . . ?
N2_4 C13_4 H13A_4 109.1 . . ?
N2_4 C13_4 H13B_4 109.1 . . ?
N2_4 C13_4 C14_4 112.7(3) . . ?
H13A_4 C13_4 H13B_4 107.8 . . ?
C14_4 C13_4 H13A_4 109.1 . . ?
C14_4 C13_4 H13B_4 109.1 . . ?
C5_4 C6_4 H6_4 120.0 . . ?
C5_4 C6_4 C1_4 120.0(2) . . ?
C1_4 C6_4 H6_4 120.0 . . ?
C5_4 C4_4 H4_4 119.8 . . ?
C5_4 C4_4 C3_4 120.4(3) . . ?
C3_4 C4_4 H4_4 119.8 . . ?
C13_4 C14_4 H14_4 118.2 . . ?
C15_4 C14_4 C13_4 123.5(4) . . ?
C15_4 C14_4 H14_4 118.2 . . ?
C6_4 C1_4 C9_4 116.8(2) . . ?
C2_4 C1_4 C6_4 119.4(2) . . ?
C2_4 C1_4 C9_4 123.8(2) . . ?
C4_4 C3_4 C7_4 123.5(3) . . ?
C2_4 C3_4 C4_4 118.9(3) . . ?
C2_4 C3_4 C7_4 117.6(2) . . ?
C14_4 C15_4 H15A_4 120.0 . . ?
C14_4 C15_4 H15B_4 120.0 . . ?
H15A_4 C15_4 H15B_4 120.0 . . ?
O2_4 C9_4 C1_4 121.3(2) . . ?
O2_4 C9_4 N3_4 121.1(2) . . ?
N3_4 C9_4 C1_4 117.6(2) . . ?
C1_4 C2_4 H2A_4 119.4 . . ?
C3_4 C2_4 C1_4 121.1(2) . . ?
C3_4 C2_4 H2A_4 119.4 . . ?
O1_4 C7_4 C3_4 120.8(3) . . ?
O1_4 C7_4 N1_4 122.0(3) . . ?
N1_4 C7_4 C3_4 117.2(3) . . ?
C9_4 N3_4 H3_4 119.2 . . ?
C9_4 N3_4 C10_4 121.6(2) . . ?
C10_4 N3_4 H3_4 119.2 . . ?
C7_4 N1_4 H1_4 118.8 . . ?
C7_4 N1_4 C16_4 122.3(3) . . ?
C16_4 N1_4 H1_4 118.8 . . ?
N3_4 C10_4 H10A_4 109.2 . . ?
N3_4 C10_4 H10B_4 109.2 . . ?
N3_4 C10_4 C11_4 111.9(3) . . ?
H10A_4 C10_4 H10B_4 107.9 . . ?
C11_4 C10_4 H10A_4 109.2 . . ?
C11_4 C10_4 H10B_4 109.2 . . ?
N1_4 C16_4 H16A_4 110.4 . . ?
N1_4 C16_4 H16B_4 110.4 . . ?
N1_4 C16_4 C17A_4 106.8(7) . . ?
H16A_4 C16_4 H16B_4 108.6 . . ?
C17B_4 C16_4 N1_4 128.3(7) . . ?
C17A_4 C16_4 H16A_4 110.4 . . ?
C17A_4 C16_4 H16B_4 110.4 . . ?
C10_4 C11_4 H11_4 117.7 . . ?
C12_4 C11_4 C10_4 124.5(4) . . ?
C12_4 C11_4 H11_4 117.7 . . ?
C18B_4 C17B_4 C16_4 113.3(9) . . ?
C18B_4 C17B_4 H17B_4 123.4 . . ?
C16_4 C17B_4 H17B_4 123.4 . . ?
C16_4 C17A_4 H17A_4 112.2 . . ?
C18A_4 C17A_4 C16_4 135.5(17) . . ?
C18A_4 C17A_4 H17A_4 112.2 . . ?
C11_4 C12_4 H12A_4 120.0 . . ?
C11_4 C12_4 H12B_4 120.0 . . ?
H12A_4 C12_4 H12B_4 120.0 . . ?
C17A_4 C18A_4 H18C_4 120.0 . . ?
C17A_4 C18A_4 H18D_4 120.0 . . ?
H18C_4 C18A_4 H18D_4 120.0 . . ?

loop_
_geom_bond_atom_site_label_1
_geom_bond_atom_site_label_2
_geom_bond_distance
_geom_bond_site_symmetry_2
_geom_bond_publ_flag
C13_1 H13_1 0.9500 . ?
C13_1 C12_1 1.493(6) . ?
C13_1 C14_1 1.261(8) . ?
O2_1 C7_1 1.230(3) . ?
C7_1 C1_1 1.507(4) . ?
C7_1 N1_1 1.326(4) . ?
C1_1 C2_1 1.394(4) . ?
C1_1 C6_1 1.397(4) . ?
N1_1 H1_1 0.8800 . ?
N1_1 C8_1 1.465(4) . ?
C2_1 H2_1 0.9500 . ?
C2_1 C3_1 1.395(4) . ?
C6_1 H6_1 0.9500 . ?
C6_1 C5_1 1.391(4) . ?
C8_1 H8A_1 0.9900 . ?
C8_1 H8B_1 0.9900 . ?
C8_1 C9_1 1.472(6) . ?
C3_1 C4_1 1.391(4) . ?
C3_1 C11_1 1.499(4) . ?
C5_1 C4_1 1.390(4) . ?
C5_1 C15_1 1.499(4) . ?
C9_1 H9_1 0.9500 . ?
C9_1 C10_1 1.300(7) . ?
C4_1 H4_1 0.9500 . ?
C11_1 O3_1 1.240(4) . ?
C11_1 N2_1 1.333(4) . ?
C15_1 O1_1 1.239(3) . ?
C15_1 N3_1 1.327(4) . ?
C10_1 H10A_1 0.9500 . ?
C10_1 H10B_1 0.9500 . ?
N2_1 H2A_1 0.8800 . ?
N2_1 C12_1 1.454(4) . ?
N3_1 H3_1 0.8800 . ?
N3_1 C16_1 1.454(3) . ?
C12_1 H12A_1 0.9900 . ?
C12_1 H12B_1 0.9900 . ?
C16_1 H16A_1 0.9900 . ?
C16_1 H16B_1 0.9900 . ?
C16_1 C17_1 1.496(5) . ?
C17_1 H17_1 0.9500 . ?
C17_1 C18_1 1.320(5) . ?
C14_1 H14A_1 0.9500 . ?
C14_1 H14B_1 0.9500 . ?
C18_1 H18A_1 0.9500 . ?
C18_1 H18B_1 0.9500 . ?
C2_2 H2_2 0.9500 . ?
C2_2 C3_2 1.402(4) . ?
C2_2 C1_2 1.400(4) . ?
O4_2 H4_2 0.8400 . ?
O4_2 C31_2 1.314(4) . ?
C31_2 O3_2 1.217(3) . ?
C31_2 C28_2 1.487(4) . ?
C28_2 C29_2 1.421(4) . ?
C28_2 C27_2 1.390(4) . ?
C29_2 C30_2 1.394(4) . ?
C29_2 C32_2 1.484(4) . ?
C27_2 H27_2 0.9500 . ?
C27_2 C26_2 1.385(4) . ?
C30_2 H30_2 0.9500 . ?
C30_2 C25_2 1.393(4) . ?
C32_2 H32_2 0.9500 . ?
C32_2 C33_2 1.319(5) . ?
C26_2 H26_2 0.9500 . ?
C26_2 C25_2 1.394(4) . ?
C25_2 C5_2 1.489(4) . ?
C33_2 H33A_2 0.9500 . ?
C33_2 H33B_2 0.9500 . ?
C5_2 C4_2 1.399(4) . ?
C5_2 C6_2 1.397(4) . ?
C4_2 H4A_2 0.9500 . ?
C4_2 C3_2 1.391(4) . ?
C6_2 H6_2 0.9500 . ?
C6_2 C1_2 1.388(4) . ?
C3_2 C7_2 1.489(4) . ?
C1_2 C16_2 1.480(4) . ?
C7_2 C8_2 1.388(4) . ?
C7_2 C12_2 1.390(4) . ?
C16_2 C21_2 1.389(4) . ?
C16_2 C17_2 1.391(4) . ?
C8_2 H8_2 0.9500 . ?
C8_2 C9_2 1.397(4) . ?
C12_2 H12_2 0.9500 . ?
C12_2 C11_2 1.382(4) . ?
C21_2 H21_2 0.9500 . ?
C21_2 C20_2 1.398(4) . ?
C17_2 H17_2 0.9500 . ?
C17_2 C18_2 1.376(4) . ?
C9_2 C10_2 1.393(4) . ?
C9_2 C14B_2 1.491(18) . ?
C9_2 C14A_2 1.488(5) . ?
C11_2 H11_2 0.9500 . ?
C11_2 C10_2 1.392(4) . ?
C20_2 C19_2 1.411(4) . ?
C20_2 C23_2 1.473(4) . ?
C18_2 H18_2 0.9500 . ?
C18_2 C19_2 1.401(4) . ?
C10_2 C13_2 1.489(4) . ?
C14B_2 H14B_2 0.9500 . ?
C14B_2 C15B_2 1.285(18) . ?
C14A_2 H14A_2 0.9500 . ?
C14A_2 C15A_2 1.286(7) . ?
C19_2 C22_2 1.487(4) . ?
C23_2 H23_2 0.9500 . ?
C23_2 C24_2 1.312(5) . ?
C13_2 O1_2 1.200(4) . ?
C13_2 O2_2 1.328(4) . ?
C15B_2 H15A_2 0.9500 . ?
C15B_2 H15B_2 0.9500 . ?
C15A_2 H15C_2 0.9500 . ?
C15A_2 H15D_2 0.9500 . ?
C22_2 O6_2 1.327(4) . ?
C22_2 O5_2 1.210(4) . ?
C24_2 H24A_2 0.9500 . ?
C24_2 H24B_2 0.9500 . ?
O2_2 H2A_2 0.8400 . ?
O6_2 H6A_2 0.8400 . ?
C15_3 H15A_3 0.9500 . ?
C15_3 H15B_3 0.9500 . ?
C15_3 C14_3 1.314(5) . ?
O3_3 C31_3 1.207(3) . ?
C31_3 O4_3 1.331(3) . ?
C31_3 C28_3 1.499(4) . ?
O4_3 H4_3 0.8400 . ?
C28_3 C27_3 1.402(4) . ?
C28_3 C29_3 1.393(4) . ?
C27_3 C26_3 1.395(4) . ?
C27_3 C32_3 1.481(4) . ?
C29_3 H29_3 0.9500 . ?
C29_3 C30_3 1.382(4) . ?
C26_3 H26_3 0.9500 . ?
C26_3 C25_3 1.391(4) . ?
C32_3 H32_3 0.9500 . ?
C32_3 C33_3 1.314(5) . ?
C30_3 H30_3 0.9500 . ?
C30_3 C25_3 1.395(4) . ?
C25_3 C5_3 1.491(3) . ?
C33_3 H33A_3 0.9500 . ?
C33_3 H33B_3 0.9500 . ?
C5_3 C6_3 1.397(4) . ?
C5_3 C4_3 1.400(4) . ?
C6_3 H6_3 0.9500 . ?
C6_3 C1_3 1.398(4) . ?
C4_3 H4A_3 0.9500 . ?
C4_3 C3_3 1.396(4) . ?
C1_3 C7_3 1.476(4) . ?
C1_3 C2_3 1.396(4) . ?
C3_3 C2_3 1.397(4) . ?
C3_3 C16_3 1.477(4) . ?
C7_3 C8_3 1.400(4) . ?
C7_3 C12_3 1.404(4) . ?
C2_3 H2_3 0.9500 . ?
C16_3 C21_3 1.396(4) . ?
C16_3 C17_3 1.398(4) . ?
C8_3 H8_3 0.9500 . ?
C8_3 C9_3 1.391(4) . ?
C12_3 H12_3 0.9500 . ?
C12_3 C11_3 1.380(4) . ?
C21_3 H21_3 0.9500 . ?
C21_3 C20_3 1.398(4) . ?
C17_3 H17_3 0.9500 . ?
C17_3 C18_3 1.375(4) . ?
C9_3 C10_3 1.407(4) . ?
C9_3 C14_3 1.492(4) . ?
C11_3 H11_3 0.9500 . ?
C11_3 C10_3 1.395(4) . ?
C20_3 C19_3 1.411(4) . ?
C20_3 C23_3 1.477(5) . ?
C18_3 H18_3 0.9500 . ?
C18_3 C19_3 1.398(4) . ?
C10_3 C13_3 1.488(4) . ?
C14_3 H14_3 0.9500 . ?
C19_3 C22_3 1.490(4) . ?
C23_3 H23_3 0.9500 . ?
C23_3 C24_3 1.239(6) . ?
C13_3 O5_3 1.332(4) . ?
C13_3 O6_3 1.206(4) . ?
C22_3 O2_3 1.209(4) . ?
C22_3 O1_3 1.323(4) . ?
C24_3 H24A_3 0.9500 . ?
C24_3 H24B_3 0.9500 . ?
O5_3 H5_3 0.8400 . ?
O1_3 H1_3 0.8400 . ?
C18B_4 H18A_4 0.9500 . ?
C18B_4 H18B_4 0.9500 . ?
C18B_4 C17B_4 1.278(14) . ?
O3_4 C8_4 1.234(3) . ?
C8_4 N2_4 1.341(4) . ?
C8_4 C5_4 1.502(4) . ?
N2_4 H2_4 0.8800 . ?
N2_4 C13_4 1.460(4) . ?
C5_4 C6_4 1.389(4) . ?
C5_4 C4_4 1.393(4) . ?
C13_4 H13A_4 0.9900 . ?
C13_4 H13B_4 0.9900 . ?
C13_4 C14_4 1.499(5) . ?
C6_4 H6_4 0.9500 . ?
C6_4 C1_4 1.397(4) . ?
C4_4 H4_4 0.9500 . ?
C4_4 C3_4 1.399(4) . ?
C14_4 H14_4 0.9500 . ?
C14_4 C15_4 1.310(5) . ?
C1_4 C9_4 1.502(4) . ?
C1_4 C2_4 1.394(4) . ?
C3_4 C2_4 1.390(4) . ?
C3_4 C7_4 1.503(4) . ?
C15_4 H15A_4 0.9500 . ?
C15_4 H15B_4 0.9500 . ?
C9_4 O2_4 1.229(3) . ?
C9_4 N3_4 1.332(3) . ?
C2_4 H2A_4 0.9500 . ?
C7_4 O1_4 1.228(4) . ?
C7_4 N1_4 1.333(4) . ?
N3_4 H3_4 0.8800 . ?
N3_4 C10_4 1.468(3) . ?
N1_4 H1_4 0.8800 . ?
N1_4 C16_4 1.460(4) . ?
C10_4 H10A_4 0.9900 . ?
C10_4 H10B_4 0.9900 . ?
C10_4 C11_4 1.489(5) . ?
C16_4 H16A_4 0.9900 . ?
C16_4 H16B_4 0.9900 . ?
C16_4 C17B_4 1.414(13) . ?
C16_4 C17A_4 1.528(15) . ?
C11_4 H11_4 0.9500 . ?
C11_4 C12_4 1.299(6) . ?
C17B_4 H17B_4 0.9500 . ?
C17A_4 H17A_4 0.9500 . ?
C17A_4 C18A_4 1.324(14) . ?
C12_4 H12A_4 0.9500 . ?
C12_4 H12B_4 0.9500 . ?
C18A_4 H18C_4 0.9500 . ?
C18A_4 H18D_4 0.9500 . ?

loop_
_geom_torsion_atom_site_label_1
_geom_torsion_atom_site_label_2
_geom_torsion_atom_site_label_3
_geom_torsion_atom_site_label_4
_geom_torsion
_geom_torsion_site_symmetry_1
_geom_torsion_site_symmetry_2
_geom_torsion_site_symmetry_3
_geom_torsion_site_symmetry_4
_geom_torsion_publ_flag
O2_1 C7_1 C1_1 C2_1 1.3(4) . . . . ?
O2_1 C7_1 C1_1 C6_1 -175.6(3) . . . . ?
O2_1 C7_1 N1_1 C8_1 3.4(5) . . . . ?
C7_1 C1_1 C2_1 C3_1 -176.0(3) . . . . ?
C7_1 C1_1 C6_1 C5_1 176.2(3) . . . . ?
C7_1 N1_1 C8_1 C9_1 90.7(4) . . . . ?
C1_1 C7_1 N1_1 C8_1 -176.4(3) . . . . ?
C1_1 C2_1 C3_1 C4_1 -0.6(4) . . . . ?
C1_1 C2_1 C3_1 C11_1 177.2(3) . . . . ?
C1_1 C6_1 C5_1 C4_1 -0.1(4) . . . . ?
C1_1 C6_1 C5_1 C15_1 -177.7(2) . . . . ?
N1_1 C7_1 C1_1 C2_1 -178.9(3) . . . . ?
N1_1 C7_1 C1_1 C6_1 4.3(4) . . . . ?
N1_1 C8_1 C9_1 C10_1 -139.6(4) . . . . ?
C2_1 C1_1 C6_1 C5_1 -0.6(4) . . . . ?
C2_1 C3_1 C4_1 C5_1 0.0(4) . . . . ?
C2_1 C3_1 C11_1 O3_1 -173.3(3) . . . . ?
C2_1 C3_1 C11_1 N2_1 6.4(4) . . . . ?
C6_1 C1_1 C2_1 C3_1 0.9(4) . . . . ?
C6_1 C5_1 C4_1 C3_1 0.4(4) . . . . ?
C6_1 C5_1 C15_1 O1_1 -9.9(4) . . . . ?
C6_1 C5_1 C15_1 N3_1 168.8(3) . . . . ?
C3_1 C11_1 N2_1 C12_1 -177.3(3) . . . . ?
C5_1 C15_1 N3_1 C16_1 -176.0(3) . . . . ?
C4_1 C3_1 C11_1 O3_1 4.6(4) . . . . ?
C4_1 C3_1 C11_1 N2_1 -175.7(3) . . . . ?
C4_1 C5_1 C15_1 O1_1 172.6(3) . . . . ?
C4_1 C5_1 C15_1 N3_1 -8.7(4) . . . . ?
C11_1 C3_1 C4_1 C5_1 -178.0(3) . . . . ?
C11_1 N2_1 C12_1 C13_1 80.5(4) . . . . ?
C15_1 C5_1 C4_1 C3_1 177.9(3) . . . . ?
C15_1 N3_1 C16_1 C17_1 -90.8(4) . . . . ?
O3_1 C11_1 N2_1 C12_1 2.4(5) . . . . ?
O1_1 C15_1 N3_1 C16_1 2.8(5) . . . . ?
N3_1 C16_1 C17_1 C18_1 1.1(5) . . . . ?
C14_1 C13_1 C12_1 N2_1 -117.1(6) . . . . ?
C2_2 C3_2 C7_2 C8_2 13.5(4) . . . . ?
C2_2 C3_2 C7_2 C12_2 -169.1(3) . . . . ?
C2_2 C1_2 C16_2 C21_2 147.7(3) . . . . ?
C2_2 C1_2 C16_2 C17_2 -32.4(4) . . . . ?
O4_2 C31_2 C28_2 C29_2 170.6(3) . . . . ?
O4_2 C31_2 C28_2 C27_2 -7.7(4) . . . . ?
C31_2 C28_2 C29_2 C30_2 -176.4(3) . . . . ?
C31_2 C28_2 C29_2 C32_2 0.9(4) . . . . ?
C31_2 C28_2 C27_2 C26_2 176.6(3) . . . . ?
O3_2 C31_2 C28_2 C29_2 -9.3(5) . . . . ?
O3_2 C31_2 C28_2 C27_2 172.4(3) . . . . ?
C28_2 C29_2 C30_2 C25_2 -0.4(4) . . . . ?
C28_2 C29_2 C32_2 C33_2 144.5(3) . . . . ?
C28_2 C27_2 C26_2 C25_2 -0.1(5) . . . . ?
C29_2 C28_2 C27_2 C26_2 -1.7(4) . . . . ?
C29_2 C30_2 C25_2 C26_2 -1.4(4) . . . . ?
C29_2 C30_2 C25_2 C5_2 175.7(3) . . . . ?
C27_2 C28_2 C29_2 C30_2 1.9(4) . . . . ?
C27_2 C28_2 C29_2 C32_2 179.3(3) . . . . ?
C27_2 C26_2 C25_2 C30_2 1.7(4) . . . . ?
C27_2 C26_2 C25_2 C5_2 -175.5(3) . . . . ?
C30_2 C29_2 C32_2 C33_2 -38.1(4) . . . . ?
C30_2 C25_2 C5_2 C4_2 17.5(4) . . . . ?
C30_2 C25_2 C5_2 C6_2 -160.0(3) . . . . ?
C32_2 C29_2 C30_2 C25_2 -177.8(3) . . . . ?
C26_2 C25_2 C5_2 C4_2 -165.4(3) . . . . ?
C26_2 C25_2 C5_2 C6_2 17.1(4) . . . . ?
C25_2 C5_2 C4_2 C3_2 -176.4(3) . . . . ?
C25_2 C5_2 C6_2 C1_2 177.9(3) . . . . ?
C5_2 C4_2 C3_2 C2_2 -1.9(4) . . . . ?
C5_2 C4_2 C3_2 C7_2 178.4(3) . . . . ?
C5_2 C6_2 C1_2 C2_2 -1.0(4) . . . . ?
C5_2 C6_2 C1_2 C16_2 179.4(3) . . . . ?
C4_2 C5_2 C6_2 C1_2 0.3(4) . . . . ?
C4_2 C3_2 C7_2 C8_2 -166.8(3) . . . . ?
C4_2 C3_2 C7_2 C12_2 10.7(4) . . . . ?
C6_2 C5_2 C4_2 C3_2 1.2(4) . . . . ?
C6_2 C1_2 C16_2 C21_2 -32.7(4) . . . . ?
C6_2 C1_2 C16_2 C17_2 147.2(3) . . . . ?
C3_2 C2_2 C1_2 C6_2 0.2(4) . . . . ?
C3_2 C2_2 C1_2 C16_2 179.8(3) . . . . ?
C3_2 C7_2 C8_2 C9_2 177.5(3) . . . . ?
C3_2 C7_2 C12_2 C11_2 -176.3(3) . . . . ?
C1_2 C2_2 C3_2 C4_2 1.2(4) . . . . ?
C1_2 C2_2 C3_2 C7_2 -179.1(3) . . . . ?
C1_2 C16_2 C21_2 C20_2 179.9(3) . . . . ?
C1_2 C16_2 C17_2 C18_2 178.1(3) . . . . ?
C7_2 C8_2 C9_2 C10_2 -2.1(5) . . . . ?
C7_2 C8_2 C9_2 C14B_2 -163.6(19) . . . . ?
C7_2 C8_2 C9_2 C14A_2 176.0(5) . . . . ?
C7_2 C12_2 C11_2 C10_2 -0.3(5) . . . . ?
C16_2 C21_2 C20_2 C19_2 2.5(4) . . . . ?
C16_2 C21_2 C20_2 C23_2 179.9(3) . . . . ?
C16_2 C17_2 C18_2 C19_2 1.4(5) . . . . ?
C8_2 C7_2 C12_2 C11_2 1.3(5) . . . . ?
C8_2 C9_2 C10_2 C11_2 3.0(5) . . . . ?
C8_2 C9_2 C10_2 C13_2 -178.8(3) . . . . ?
C8_2 C9_2 C14B_2 C15B_2 -49(4) . . . . ?
C8_2 C9_2 C14A_2 C15A_2 -45.9(9) . . . . ?
C12_2 C7_2 C8_2 C9_2 -0.1(5) . . . . ?
C12_2 C11_2 C10_2 C9_2 -1.9(5) . . . . ?
C12_2 C11_2 C10_2 C13_2 179.9(3) . . . . ?
C21_2 C16_2 C17_2 C18_2 -2.0(4) . . . . ?
C21_2 C20_2 C19_2 C18_2 -3.1(4) . . . . ?
C21_2 C20_2 C19_2 C22_2 175.6(3) . . . . ?
C21_2 C20_2 C23_2 C24_2 32.7(5) . . . . ?
C17_2 C16_2 C21_2 C20_2 0.0(4) . . . . ?
C17_2 C18_2 C19_2 C20_2 1.2(4) . . . . ?
C17_2 C18_2 C19_2 C22_2 -177.5(3) . . . . ?
C9_2 C10_2 C13_2 O1_2 -5.1(5) . . . . ?
C9_2 C10_2 C13_2 O2_2 175.6(3) . . . . ?
C11_2 C10_2 C13_2 O1_2 173.1(3) . . . . ?
C11_2 C10_2 C13_2 O2_2 -6.2(4) . . . . ?
C20_2 C19_2 C22_2 O6_2 -166.8(3) . . . . ?
C20_2 C19_2 C22_2 O5_2 12.1(5) . . . . ?
C18_2 C19_2 C22_2 O6_2 11.9(4) . . . . ?
C18_2 C19_2 C22_2 O5_2 -169.3(3) . . . . ?
C10_2 C9_2 C14B_2 C15B_2 150(3) . . . . ?
C10_2 C9_2 C14A_2 C15A_2 132.1(7) . . . . ?
C14B_2 C9_2 C10_2 C11_2 163(2) . . . . ?
C14B_2 C9_2 C10_2 C13_2 -19(2) . . . . ?
C14A_2 C9_2 C10_2 C11_2 -175.0(5) . . . . ?
C14A_2 C9_2 C10_2 C13_2 3.2(7) . . . . ?
C19_2 C20_2 C23_2 C24_2 -150.1(3) . . . . ?
C23_2 C20_2 C19_2 C18_2 179.7(3) . . . . ?
C23_2 C20_2 C19_2 C22_2 -1.6(4) . . . . ?
O3_3 C31_3 C28_3 C27_3 -5.6(5) . . . . ?
O3_3 C31_3 C28_3 C29_3 170.7(3) . . . . ?
C31_3 C28_3 C27_3 C26_3 176.4(3) . . . . ?
C31_3 C28_3 C27_3 C32_3 -6.2(5) . . . . ?
C31_3 C28_3 C29_3 C30_3 -178.2(3) . . . . ?
O4_3 C31_3 C28_3 C27_3 174.8(3) . . . . ?
O4_3 C31_3 C28_3 C29_3 -8.8(4) . . . . ?
C28_3 C27_3 C26_3 C25_3 1.0(4) . . . . ?
C28_3 C27_3 C32_3 C33_3 144.8(4) . . . . ?
C28_3 C29_3 C30_3 C25_3 2.4(5) . . . . ?
C27_3 C28_3 C29_3 C30_3 -1.7(4) . . . . ?
C27_3 C26_3 C25_3 C30_3 -0.3(4) . . . . ?
C27_3 C26_3 C25_3 C5_3 178.1(3) . . . . ?
C29_3 C28_3 C27_3 C26_3 0.1(4) . . . . ?
C29_3 C28_3 C27_3 C32_3 177.5(3) . . . . ?
C29_3 C30_3 C25_3 C26_3 -1.4(4) . . . . ?
C29_3 C30_3 C25_3 C5_3 -179.8(3) . . . . ?
C26_3 C27_3 C32_3 C33_3 -37.8(5) . . . . ?
C26_3 C25_3 C5_3 C6_3 -4.2(4) . . . . ?
C26_3 C25_3 C5_3 C4_3 175.4(3) . . . . ?
C32_3 C27_3 C26_3 C25_3 -176.6(3) . . . . ?
C30_3 C25_3 C5_3 C6_3 174.2(3) . . . . ?
C30_3 C25_3 C5_3 C4_3 -6.2(4) . . . . ?
C25_3 C5_3 C6_3 C1_3 179.2(3) . . . . ?
C25_3 C5_3 C4_3 C3_3 180.0(3) . . . . ?
C5_3 C6_3 C1_3 C7_3 179.5(3) . . . . ?
C5_3 C6_3 C1_3 C2_3 0.2(4) . . . . ?
C5_3 C4_3 C3_3 C2_3 1.4(4) . . . . ?
C5_3 C4_3 C3_3 C16_3 -178.5(3) . . . . ?
C6_3 C5_3 C4_3 C3_3 -0.4(4) . . . . ?
C6_3 C1_3 C7_3 C8_3 145.1(3) . . . . ?
C6_3 C1_3 C7_3 C12_3 -33.8(4) . . . . ?
C6_3 C1_3 C2_3 C3_3 0.8(4) . . . . ?
C4_3 C5_3 C6_3 C1_3 -0.4(4) . . . . ?
C4_3 C3_3 C2_3 C1_3 -1.6(4) . . . . ?
C4_3 C3_3 C16_3 C21_3 29.2(4) . . . . ?
C4_3 C3_3 C16_3 C17_3 -152.8(3) . . . . ?
C1_3 C7_3 C8_3 C9_3 -178.7(3) . . . . ?
C1_3 C7_3 C12_3 C11_3 176.4(3) . . . . ?
C3_3 C16_3 C21_3 C20_3 176.7(3) . . . . ?
C3_3 C16_3 C17_3 C18_3 -176.0(3) . . . . ?
C7_3 C1_3 C2_3 C3_3 -178.5(3) . . . . ?
C7_3 C8_3 C9_3 C10_3 2.6(4) . . . . ?
C7_3 C8_3 C9_3 C14_3 -179.4(3) . . . . ?
C7_3 C12_3 C11_3 C10_3 2.1(4) . . . . ?
C2_3 C1_3 C7_3 C8_3 -35.6(4) . . . . ?
C2_3 C1_3 C7_3 C12_3 145.5(3) . . . . ?
C2_3 C3_3 C16_3 C21_3 -150.7(3) . . . . ?
C2_3 C3_3 C16_3 C17_3 27.4(4) . . . . ?
C16_3 C3_3 C2_3 C1_3 178.3(3) . . . . ?
C16_3 C21_3 C20_3 C19_3 -0.6(4) . . . . ?
C16_3 C21_3 C20_3 C23_3 -177.7(4) . . . . ?
C16_3 C17_3 C18_3 C19_3 -0.7(5) . . . . ?
C8_3 C7_3 C12_3 C11_3 -2.6(4) . . . . ?
C8_3 C9_3 C10_3 C11_3 -3.1(4) . . . . ?
C8_3 C9_3 C10_3 C13_3 175.8(3) . . . . ?
C8_3 C9_3 C14_3 C15_3 31.5(4) . . . . ?
C12_3 C7_3 C8_3 C9_3 0.3(4) . . . . ?
C12_3 C11_3 C10_3 C9_3 0.8(4) . . . . ?
C12_3 C11_3 C10_3 C13_3 -178.1(3) . . . . ?
C21_3 C16_3 C17_3 C18_3 2.1(5) . . . . ?
C21_3 C20_3 C19_3 C18_3 2.0(4) . . . . ?
C21_3 C20_3 C19_3 C22_3 -177.6(3) . . . . ?
C21_3 C20_3 C23_3 C24_3 -7.5(8) . . . . ?
C17_3 C16_3 C21_3 C20_3 -1.5(4) . . . . ?
C17_3 C18_3 C19_3 C20_3 -1.4(5) . . . . ?
C17_3 C18_3 C19_3 C22_3 178.2(3) . . . . ?
C9_3 C10_3 C13_3 O5_3 -161.2(3) . . . . ?
C9_3 C10_3 C13_3 O6_3 17.6(5) . . . . ?
C11_3 C10_3 C13_3 O5_3 17.7(4) . . . . ?
C11_3 C10_3 C13_3 O6_3 -163.5(3) . . . . ?
C20_3 C19_3 C22_3 O2_3 -7.7(5) . . . . ?
C20_3 C19_3 C22_3 O1_3 171.8(3) . . . . ?
C18_3 C19_3 C22_3 O2_3 172.7(3) . . . . ?
C18_3 C19_3 C22_3 O1_3 -7.8(4) . . . . ?
C10_3 C9_3 C14_3 C15_3 -150.7(3) . . . . ?
C14_3 C9_3 C10_3 C11_3 179.0(3) . . . . ?
C14_3 C9_3 C10_3 C13_3 -2.0(4) . . . . ?
C19_3 C20_3 C23_3 C24_3 175.6(6) . . . . ?
C23_3 C20_3 C19_3 C18_3 178.9(4) . . . . ?
C23_3 C20_3 C19_3 C22_3 -0.7(5) . . . . ?
O3_4 C8_4 N2_4 C13_4 -1.7(5) . . . . ?
O3_4 C8_4 C5_4 C6_4 -174.7(3) . . . . ?
O3_4 C8_4 C5_4 C4_4 2.5(4) . . . . ?
C8_4 N2_4 C13_4 C14_4 74.9(4) . . . . ?
C8_4 C5_4 C6_4 C1_4 177.7(3) . . . . ?
C8_4 C5_4 C4_4 C3_4 -177.7(3) . . . . ?
N2_4 C8_4 C5_4 C6_4 4.4(4) . . . . ?
N2_4 C8_4 C5_4 C4_4 -178.3(3) . . . . ?
N2_4 C13_4 C14_4 C15_4 123.8(4) . . . . ?
C5_4 C8_4 N2_4 C13_4 179.1(3) . . . . ?
C5_4 C6_4 C1_4 C9_4 178.8(2) . . . . ?
C5_4 C6_4 C1_4 C2_4 -0.3(4) . . . . ?
C5_4 C4_4 C3_4 C2_4 0.0(4) . . . . ?
C5_4 C4_4 C3_4 C7_4 -179.4(3) . . . . ?
C6_4 C5_4 C4_4 C3_4 -0.4(4) . . . . ?
C6_4 C1_4 C9_4 O2_4 -1.2(4) . . . . ?
C6_4 C1_4 C9_4 N3_4 179.4(3) . . . . ?
C6_4 C1_4 C2_4 C3_4 -0.1(4) . . . . ?
C4_4 C5_4 C6_4 C1_4 0.5(4) . . . . ?
C4_4 C3_4 C2_4 C1_4 0.3(4) . . . . ?
C4_4 C3_4 C7_4 O1_4 176.6(3) . . . . ?
C4_4 C3_4 C7_4 N1_4 -4.4(5) . . . . ?
C1_4 C9_4 N3_4 C10_4 179.6(3) . . . . ?
C3_4 C7_4 N1_4 C16_4 -179.1(4) . . . . ?
C9_4 C1_4 C2_4 C3_4 -179.2(3) . . . . ?
C9_4 N3_4 C10_4 C11_4 81.5(3) . . . . ?
C2_4 C1_4 C9_4 O2_4 177.9(3) . . . . ?
C2_4 C1_4 C9_4 N3_4 -1.5(4) . . . . ?
C2_4 C3_4 C7_4 O1_4 -2.8(5) . . . . ?
C2_4 C3_4 C7_4 N1_4 176.2(3) . . . . ?
C7_4 C3_4 C2_4 C1_4 179.7(3) . . . . ?
C7_4 N1_4 C16_4 C17B_4 -87.7(9) . . . . ?
C7_4 N1_4 C16_4 C17A_4 -92.6(8) . . . . ?
O2_4 C9_4 N3_4 C10_4 0.2(4) . . . . ?
N3_4 C10_4 C11_4 C12_4 -126.2(4) . . . . ?
O1_4 C7_4 N1_4 C16_4 -0.1(6) . . . . ?
N1_4 C16_4 C17B_4 C18B_4 3.2(16) . . . . ?
N1_4 C16_4 C17A_4 C18A_4 133.7(19) . . . . ?

loop_
_smtbx_masks_void_nr
_smtbx_masks_void_average_x
_smtbx_masks_void_average_y
_smtbx_masks_void_average_z
_smtbx_masks_void_volume
_smtbx_masks_void_count_electrons
_smtbx_masks_void_content
1 -0.770 0.000 0.000 1808.4 426.6 '2 C21O6H36'
